data_1569972
loop_
_publ_author_name
'Jiao, Jianmin'
'Li, Heng'
'Xie, Wang'
'Zhao, Yue'
'Lin, Chen'
'Jiang, Juli'
'Wang, Leyong'

_publ_section_title
;
 Host-guest system of a phosphorylated macrocycle assisting structure
 determination of oily molecules in single-crystal form.
;
_journal_issue 41
_journal_name_full 'Chemical science'
_journal_page_first 11402
_journal_page_last 11409
_journal_paper_doi 10.1039/d3sc02995f
_journal_volume 14
_journal_year 2023
_chemical_absolute_configuration ad
_chemical_formula_moiety 'C45 H39 O9 P3, 2(C8 H10 O)'
_chemical_formula_sum 'C61 H59 O11 P3'
_chemical_formula_weight 1060.99
_space_group_crystal_system triclinic
_space_group_IT_number 1
_space_group_name_Hall 'P 1'
_space_group_name_H-M_alt 'P 1'
_atom_sites_solution_hydrogens geom
_atom_sites_solution_primary dual
_audit_creation_date 2022-12-06
_audit_creation_method
;
Olex2 1.3
(compiled 2020.02.04 svn.rd84adfe8 for OlexSys, GUI svn.r6032)
;
_audit_update_record
;
2023-03-27 deposited with the CCDC.	2023-09-25 downloaded from the CCDC.
;
_cell_angle_alpha 93.606(2)
_cell_angle_beta 100.717(2)
_cell_angle_gamma 107.383(2)
_cell_formula_units_Z 2
_cell_length_a 11.0451(4)
_cell_length_b 15.3389(5)
_cell_length_c 16.7639(6)
_cell_measurement_reflns_used 9869
_cell_measurement_temperature 193.0
_cell_measurement_theta_max 68.216
_cell_measurement_theta_min 3.808
_cell_volume 2641.81(16)
_computing_cell_refinement 'SAINT V8.40B (?, 2016)'
_computing_data_reduction 'SAINT V8.40B (?, 2016)'
_computing_molecular_graphics 'Olex2 1.3 (Dolomanov et al., 2009)'
_computing_publication_material 'Olex2 1.3 (Dolomanov et al., 2009)'
_computing_structure_refinement 'olex2.refine 1.3 (Bourhis et al., 2015)'
_computing_structure_solution 'SHELXT  (Sheldrick, 2015)'
_diffrn_ambient_temperature 193.0
_diffrn_measured_fraction_theta_full 0.997
_diffrn_measured_fraction_theta_max 0.994
_diffrn_measurement_device_type 'CCD area detector'
_diffrn_measurement_method 'phi and omega scans'
_diffrn_radiation_monochromator graphite
_diffrn_radiation_type CuK\a
_diffrn_radiation_wavelength 1.54178
_diffrn_reflns_av_R_equivalents 0.0324
_diffrn_reflns_av_unetI/netI 0.0270
_diffrn_reflns_Laue_measured_fraction_full 0.997
_diffrn_reflns_Laue_measured_fraction_max 0.994
_diffrn_reflns_limit_h_max 13
_diffrn_reflns_limit_h_min -13
_diffrn_reflns_limit_k_max 18
_diffrn_reflns_limit_k_min -18
_diffrn_reflns_limit_l_max 20
_diffrn_reflns_limit_l_min -20
_diffrn_reflns_number 91888
_diffrn_reflns_point_group_measured_fraction_full 0.964
_diffrn_reflns_point_group_measured_fraction_max 0.960
_diffrn_reflns_theta_full 67.679
_diffrn_reflns_theta_max 68.357
_diffrn_reflns_theta_min 2.704
_diffrn_source_current 1.1
_diffrn_source_power 0.055
_diffrn_source_voltage 50.0
_exptl_absorpt_coefficient_mu 1.552
_exptl_absorpt_correction_T_max 0.7531
_exptl_absorpt_correction_T_min 0.5993
_exptl_absorpt_correction_type none
_exptl_absorpt_process_details
;
SADABS-2016/2 (Bruker,2016/2) was used for absorption correction.
wR2(int) was 0.1351 before and 0.0602 after correction.
The Ratio of minimum to maximum transmission is 0.7958.
The \l/2 correction factor is Not present.
;
_exptl_crystal_density_diffrn 1.334
_exptl_crystal_description block
_exptl_crystal_F_000 1116
_exptl_crystal_size_max 0.18
_exptl_crystal_size_mid 0.17
_exptl_crystal_size_min 0.16
_refine_diff_density_max 0.194
_refine_diff_density_min -0.351
_refine_diff_density_rms 0.038
_refine_ls_abs_structure_details
;
 Flack x determined using 8300 quotients [(I+)-(I-)]/[(I+)+(I-)]
 (Parsons, Flack and Wagner, Acta Cryst. B69 (2013) 249-259).
;
_refine_ls_abs_structure_Flack 0.039(4)
_refine_ls_extinction_method none
_refine_ls_goodness_of_fit_ref 1.039
_refine_ls_hydrogen_treatment constr
_refine_ls_matrix_type full
_refine_ls_number_parameters 1445
_refine_ls_number_reflns 18645
_refine_ls_number_restraints 123
_refine_ls_restrained_S_all 1.037
_refine_ls_R_factor_all 0.0331
_refine_ls_R_factor_gt 0.0322
_refine_ls_shift/su_max 0.001
_refine_ls_shift/su_mean 0.000
_refine_ls_structure_factor_coef Fsqd
_refine_ls_weighting_details 'w=1/[\s^2^(Fo^2^)+(0.0509P)^2^+0.5312P] where P=(Fo^2^+2Fc^2^)/3'
_refine_ls_weighting_scheme calc
_refine_ls_wR_factor_gt 0.0872
_refine_ls_wR_factor_ref 0.0880
_reflns_Friedel_coverage 0.932
_reflns_Friedel_fraction_full 0.932
_reflns_Friedel_fraction_max 0.926
_reflns_number_gt 18020
_reflns_number_total 18645
_reflns_threshold_expression 'I > 2\s(I)'
_cod_data_source_file d3sc02995f2.cif
_cod_data_source_block cu_20220512lwx_jjm_38_0m
_cod_depositor_comments 'Adding full bibliography for 1569950--1569976.cif.'
_cod_database_code 1569972
_shelx_shelxl_version_number 2014/7
_shelx_space_group_comment
;
The symmetry employed for this shelxl refinement is uniquely defined
by the following loop, which should always be used as a source of
symmetry information in preference to the above space-group names.
They are only intended as comments.
;
_olex2_refinement_description
;
1. Fixed Uiso
 At 1.2 times of:
  All C(H) groups, All C(H,H) groups
 At 1.5 times of:
  All C(H,H,H) groups, All O(H) groups
2. Uiso/Uaniso restraints and constraints
C01Q \\sim C024 \\sim C02W \\sim C03A \\sim C03N \\sim C3: within 2A with sigma
of 0.002 and sigma for terminal atoms of 0.004 within 2A
C01Z \\sim C8 \\sim C03P \\sim C03W \\sim C041 \\sim C9 \\sim C10 \\sim C11:
within 2A with sigma of 0.04 and sigma for terminal atoms of 0.08 within 2A
Uanis(C8) \\sim Ueq: with sigma of 0.1 and sigma for terminal atoms of 0.2
3. Others
 Sof(C4)=Sof(H4)=Sof(C0)=Sof(C5)=Sof(H5)=Sof(C6)=Sof(H6)=Sof(C7)=Sof(H7)=
 Sof(C3A)=Sof(H3A)=1-FVAR(1)
 Sof(C01Q)=Sof(H01Q)=Sof(C024)=Sof(C02W)=Sof(H02W)=Sof(C03A)=Sof(H03I)=
 Sof(C03N)=Sof(H03N)=Sof(C3)=Sof(H3)=FVAR(1)
 Sof(C8)=Sof(H8)=Sof(H03M)=Sof(C9)=Sof(H9)=1-FVAR(2)
 Sof(H03P)=Sof(C10)=Sof(H10)=Sof(C11)=Sof(H11)=FVAR(2)
4.a Ternary CH refined with riding coordinates:
 C038(H038), C03C(H21), C03D(H14), C03J(H03Y)
4.b Secondary CH2 refined with riding coordinates:
 C00P(H00A,H00B), C00W(H00C,H00D), C01F(H01A,H01B), C01O(H01J,H01K), C02A(H02G,
 H02H), C032(H03A,H03B)
4.c Aromatic/amide H refined with riding coordinates:
 C014(H014), C01B(H01I), C01D(H01M), C01E(H01L), C01Q(H01Q), C01T(H01T),
 C01W(H01W), C01X(H01X), C01Z(H01Z), C026(H026), C029(H029), C02E(H02I),
 C02F(H22), C02J(H02V), C02K(H12), C02L(H17), C02O(H13), C02Q(H19), C02S(H02Z),
 C02U(H20), C02W(H02W), C02X(H02X), C02Y(H02), C031(H031), C033(H033),
 C037(H037), C03A(H03I), C03E(H03O), C03G(H03W), C8(H8), C03K(H16), C03M(H24),
 C03N(H03N), C03O(H03Z), C03P(H03M), C03P(H03P), C03Q(H03Q), C03R(H03R),
 C03S(H03S), C03T(H03T), C03U(H03U), C03V(H03V), C03X(H03X), C03Z(H1),
 C040(H040), C041(H041), C042(H042), C9(H9), C1(H1A), C2(H2), C3(H3), C4(H4),
 C5(H5), C6(H6), C7(H7), C3A(H3A), C10(H10), C11(H11)
4.d Idealised Me refined as rotating group:
 C017(H01C,H01D,H01E), C019(H01F,H01G,H01H), C027(H02A,H02B,H02C), C028(H02D,
 H02E,H02F), C02B(H02P,H02Q,H02R), C02G(H02J,H02K,H02L), C02H(H02S,H02T,H02U),
 C02M(H02Y,H,HA), C02P(H18,HB,HC), C02R(H02M,H02N,H02O), C034(H03C,H03D,H03E),
 C035(H03J,H03K,H03L), C036(H03F,H03G,H03H), C03H(H15,HD,HE), C03L(H23,HF,HG),
 C03Y(H03,HH,HI)
4.e Idealised tetrahedral OH refined as rotating group:
 O00L(H00L), O00Q(H00Q), O00U(H00U), O01A(H01N)
;
_olex2_submission_special_instructions 'No special instructions were received'

loop_
_space_group_symop_operation_xyz
'x, y, z'

loop_
_atom_site_label
_atom_site_type_symbol
_atom_site_fract_x
_atom_site_fract_y
_atom_site_fract_z
_atom_site_U_iso_or_equiv
_atom_site_adp_type
_atom_site_occupancy
_atom_site_site_symmetry_order
_atom_site_calc_flag
_atom_site_refinement_flags_posn
_atom_site_refinement_flags_adp
_atom_site_refinement_flags_occupancy
_atom_site_disorder_assembly
_atom_site_disorder_group
P001 P 0.75989(7) 0.41061(5) 0.71755(5) 0.03127(17) Uani 1 1 d . . . . .
P002 P 0.04135(7) 0.22798(6) 0.53307(5) 0.03275(18) Uani 1 1 d . . . . .
P003 P -0.10052(8) 0.14564(6) 0.06575(5) 0.03545(19) Uani 1 1 d . . . . .
P004 P 1.17802(8) 0.85478(6) 0.93118(5) 0.03651(19) Uani 1 1 d . . . . .
P005 P 1.03310(7) 0.76825(6) 0.46414(5) 0.03314(18) Uani 1 1 d . . . . .
P006 P 0.31006(7) 0.58909(5) 0.27708(5) 0.03464(19) Uani 1 1 d . . . . .
O007 O 1.0269(2) 0.66330(17) 0.45597(13) 0.0360(5) Uani 1 1 d . . . . .
O008 O -0.1812(2) 0.11493(16) 0.13396(13) 0.0328(5) Uani 1 1 d . . . . .
O009 O 0.7050(2) 0.48626(16) 0.71819(15) 0.0389(5) Uani 1 1 d . . . . .
O00A O 0.2519(2) 0.59968(15) 0.35544(16) 0.0386(5) Uani 1 1 d . . . . .
O00B O 1.1633(2) 0.82058(16) 0.52955(13) 0.0345(5) Uani 1 1 d . . . . .
O00C O 1.1984(2) 0.75923(16) 0.95137(14) 0.0376(5) Uani 1 1 d . . . . .
O00D O 0.1919(2) 0.57958(15) 0.20312(15) 0.0363(5) Uani 1 1 d . . . . .
C00E C 0.6502(3) 0.2994(2) 0.7180(2) 0.0363(7) Uani 1 1 d . . . . .
O00F O 0.8761(2) 0.42167(15) 0.79312(14) 0.0345(5) Uani 1 1 d . . . . .
O00G O 0.0360(3) 0.1505(2) 0.0873(2) 0.0538(7) Uani 1 1 d . . . . .
O00H O -0.0878(2) 0.17642(16) 0.46732(13) 0.0344(5) Uani 1 1 d . . . . .
O00I O 0.1574(2) 0.21099(19) 0.51652(15) 0.0432(6) Uani 1 1 d . . . . .
O00J O -0.1255(2) 0.23942(16) 0.04520(14) 0.0351(5) Uani 1 1 d . . . . .
O00K O 0.9169(2) 0.78477(19) 0.48245(15) 0.0429(6) Uani 1 1 d . . . . .
O00L O 0.4553(2) 0.37116(17) 0.30241(17) 0.0476(6) Uani 1 1 d . . . . .
H00L H 0.4174 0.4111 0.2964 0.071 Uiso 1 1 calc R U . . .
O00M O 1.2589(2) 0.88381(16) 0.86315(13) 0.0343(5) Uani 1 1 d . . . . .
O00N O 0.8205(2) 0.39731(15) 0.64130(15) 0.0351(5) Uani 1 1 d . . . . .
C00O C 1.0176(3) 0.6256(2) 0.9446(2) 0.0348(7) Uani 1 1 d . . . . .
C00P C -0.0011(3) 0.4816(2) 0.2849(2) 0.0300(7) Uani 1 1 d . . . . .
H00A H 0.0212 0.5489 0.2838 0.036 Uiso 1 1 calc R U . . .
H00B H -0.0946 0.4578 0.2856 0.036 Uiso 1 1 calc R U . . .
O00Q O 0.6636(3) 0.4231(2) 0.22456(16) 0.0565(7) Uani 1 1 d . . . . .
H00Q H 0.5911 0.4066 0.2377 0.085 Uiso 1 1 calc R U . . .
C00R C 1.0523(3) 0.5589(2) 0.7908(2) 0.0286(6) Uani 1 1 d . . . . .
O00S O 0.0488(2) 0.33306(17) 0.54015(14) 0.0357(5) Uani 1 1 d . . . . .
C00T C 0.9558(3) 0.5105(2) 0.8292(2) 0.0323(7) Uani 1 1 d . . . . .
O00U O 0.6366(2) 0.63717(19) 0.67936(19) 0.0498(6) Uani 1 1 d . . . . .
H00U H 0.6706 0.5960 0.6905 0.075 Uiso 1 1 calc R U . . .
C00V C -0.0617(3) 0.3522(2) 0.16532(19) 0.0294(6) Uani 1 1 d . . . . .
C00W C -0.1716(3) 0.2916(2) 0.1986(2) 0.0288(6) Uani 1 1 d . . . . .
H00C H -0.2420 0.2567 0.1517 0.035 Uiso 1 1 calc R U . . .
H00D H -0.2064 0.3318 0.2299 0.035 Uiso 1 1 calc R U . . .
C00X C 0.0755(3) 0.4650(2) 0.3647(2) 0.0298(6) Uani 1 1 d . . . . .
C00Y C -0.1370(3) 0.2232(2) 0.25355(19) 0.0270(6) Uani 1 1 d . . . . .
C00Z C 0.7913(3) 0.4787(2) 0.5269(2) 0.0347(7) Uani 1 1 d . . . . .
C010 C -0.0021(4) 0.1932(3) 0.6260(2) 0.0391(8) Uani 1 1 d . . . . .
C011 C 1.0487(3) 0.5998(2) 0.58370(19) 0.0294(6) Uani 1 1 d . . . . .
C012 C -0.0416(3) 0.3243(2) 0.0890(2) 0.0320(7) Uani 1 1 d . . . . .
O013 O 1.0441(3) 0.8536(2) 0.91096(18) 0.0495(6) Uani 1 1 d . . . . .
C014 C 1.1933(5) 0.9130(4) 0.2936(3) 0.0712(14) Uani 1 1 d . . . . .
H014 H 1.2599 0.9684 0.2919 0.085 Uiso 1 1 calc R U . . .
C015 C 1.1875(3) 0.7575(2) 0.6573(2) 0.0287(6) Uani 1 1 d . . . . .
C016 C 0.1034(3) 0.3932(2) 0.48612(19) 0.0326(7) Uani 1 1 d . . . . .
C017 C -0.1025(4) -0.0149(3) 0.2156(2) 0.0455(9) Uani 1 1 d . . . . .
H01C H -0.1910 -0.0562 0.1935 0.068 Uiso 1 1 calc R U . . .
H01D H -0.0548 -0.0461 0.2528 0.068 Uiso 1 1 calc R U . . .
H01E H -0.0582 0.0017 0.1706 0.068 Uiso 1 1 calc R U . . .
O018 O 0.3663(2) 0.51446(17) 0.27352(17) 0.0449(6) Uani 1 1 d . . . . .
C019 C 0.0578(4) 0.3412(3) -0.0343(2) 0.0477(9) Uani 1 1 d . . . . .
H01F H 0.0430 0.2747 -0.0386 0.072 Uiso 1 1 calc R U . . .
H01G H 0.1439 0.3724 -0.0443 0.072 Uiso 1 1 calc R U . . .
H01H H -0.0087 0.3540 -0.0750 0.072 Uiso 1 1 calc R U . . .
O01A O 0.4380(3) 0.5837(2) 0.76480(17) 0.0553(7) Uani 1 1 d . . . . .
H01N H 0.4959 0.6117 0.7409 0.083 Uiso 1 1 calc R U . . .
C01B C 0.0717(5) 0.2459(3) 0.6993(2) 0.0512(10) Uani 1 1 d . . . . .
H01I H 0.1374 0.3023 0.6989 0.061 Uiso 1 1 calc R U . . .
C01C C -0.1077(3) 0.0704(2) 0.2614(2) 0.0311(7) Uani 1 1 d . . . . .
C01D C 0.5651(3) 0.7944(2) 0.6613(2) 0.0360(7) Uani 1 1 d . . . . .
H01M H 0.5461 0.7632 0.7069 0.043 Uiso 1 1 calc R U . . .
C01E C 0.4856(5) 0.2520(4) -0.0343(3) 0.0719(13) Uani 1 1 d . . . . .
H01L H 0.5083 0.2242 -0.0791 0.086 Uiso 1 1 calc R U . . .
C01F C 1.1853(3) 0.6683(2) 0.6108(2) 0.0302(7) Uani 1 1 d . . . . .
H01A H 1.2408 0.6397 0.6462 0.036 Uiso 1 1 calc R U . . .
H01B H 1.2224 0.6827 0.5620 0.036 Uiso 1 1 calc R U . . .
C01G C 0.2025(3) 0.5239(2) 0.3963(2) 0.0323(7) Uani 1 1 d . . . . .
C01H C -0.1364(3) 0.1387(2) 0.21886(19) 0.0286(6) Uani 1 1 d . . . . .
C01I C -0.0836(3) 0.0859(2) 0.3471(2) 0.0324(7) Uani 1 1 d . . . . .
C01J C -0.0914(3) 0.1676(2) 0.38228(19) 0.0292(6) Uani 1 1 d . . . . .
C01K C 1.1855(3) 0.9271(2) 0.7341(2) 0.0319(7) Uani 1 1 d . . . . .
C01L C 1.2142(3) 0.8587(2) 0.77795(19) 0.0289(6) Uani 1 1 d . . . . .
C01M C 1.1681(3) 0.8285(2) 0.61442(19) 0.0297(6) Uani 1 1 d . . . . .
C01N C 1.1636(3) 0.9121(2) 0.6494(2) 0.0311(7) Uani 1 1 d . . . . .
C01O C -0.1112(3) 0.3278(2) 0.3865(2) 0.0298(6) Uani 1 1 d . . . . .
H01J H -0.1468 0.3132 0.4359 0.036 Uiso 1 1 calc R U . . .
H01K H -0.1682 0.3559 0.3516 0.036 Uiso 1 1 calc R U . . .
C01P C 0.9352(3) 0.5407(2) 0.9040(2) 0.0346(7) Uani 1 1 d . . . . .
C01Q C 1.2742(16) 0.9954(10) 1.0606(9) 0.036(3) Uani 0.29(2) 1 d . U P A 1
H01Q H 1.1892 0.9995 1.0440 0.044 Uiso 0.29(2) 1 calc R U P A 1
C01R C 1.2129(3) 0.7736(2) 0.74306(19) 0.0272(6) Uani 1 1 d . . . . .
C01S C 0.0249(3) 0.3969(2) 0.4123(2) 0.0295(6) Uani 1 1 d . . . . .
C01T C 0.4772(4) 0.6525(3) 0.9549(2) 0.0507(9) Uani 1 1 d . . . . .
H01T H 0.3874 0.6183 0.9446 0.061 Uiso 1 1 calc R U . . .
C01U C 0.2325(3) 0.4489(2) 0.5151(2) 0.0360(7) Uani 1 1 d . . . . .
C01V C 0.4153(3) 0.2227(2) 0.3477(2) 0.0388(7) Uani 1 1 d . . . . .
C01W C -0.0457(6) 0.1346(4) 0.7742(3) 0.0709(15) Uani 1 1 d . . . . .
H01W H -0.0619 0.1153 0.8250 0.085 Uiso 1 1 calc R U . . .
C01X C 0.4730(4) 0.1269(3) 0.7094(3) 0.0626(12) Uani 1 1 d . . . . .
H01X H 0.4118 0.0671 0.7044 0.075 Uiso 1 1 calc R U . . .
C01Y C -0.1123(3) 0.2392(2) 0.33981(18) 0.0262(6) Uani 1 1 d . . . . .
C01Z C 0.5499(5) 0.7127(4) 0.2995(4) 0.0829(18) Uani 1 1 d . U . . .
H01Z H 0.5795 0.6616 0.3107 0.100 Uiso 1 1 calc R U . . .
C020 C 0.8430(3) 0.5473(3) 0.4804(2) 0.0370(7) Uani 1 1 d . . . . .
C021 C 0.5530(3) 0.6293(3) 0.9057(2) 0.0431(8) Uani 1 1 d . . . . .
C022 C 0.8714(3) 0.4729(2) 0.5995(2) 0.0332(7) Uani 1 1 d . . . . .
C023 C 0.1320(3) 0.4615(2) 0.0908(2) 0.0364(7) Uani 1 1 d . . . . .
C024 C 1.308(2) 0.9285(15) 1.0207(14) 0.035(3) Uani 0.29(2) 1 d . U P A 1
C025 C 1.1127(3) 0.6758(2) 0.9060(2) 0.0323(7) Uani 1 1 d . . . . .
C026 C 1.1731(4) 0.8841(3) 0.3685(3) 0.0570(11) Uani 1 1 d . . . . .
H026 H 1.2262 0.9198 0.4180 0.068 Uiso 1 1 calc R U . . .
C027 C 1.1339(4) 0.9817(3) 0.5954(2) 0.0447(9) Uani 1 1 d . . . . .
H02A H 1.1102 1.0274 0.6274 0.067 Uiso 1 1 calc R U . . .
H02B H 1.0615 0.9502 0.5494 0.067 Uiso 1 1 calc R U . . .
H02C H 1.2108 1.0127 0.5745 0.067 Uiso 1 1 calc R U . . .
C028 C 0.7640(4) 0.5618(3) 0.4019(2) 0.0478(9) Uani 1 1 d . . . . .
H02D H 0.7744 0.5241 0.3559 0.072 Uiso 1 1 calc R U . . .
H02E H 0.7939 0.6269 0.3939 0.072 Uiso 1 1 calc R U . . .
H02F H 0.6721 0.5439 0.4048 0.072 Uiso 1 1 calc R U . . .
C029 C 0.6167(5) 0.8857(3) 0.5294(3) 0.0694(12) Uani 1 1 d . . . . .
H029 H 0.6350 0.9173 0.4839 0.083 Uiso 1 1 calc R U . . .
C02A C 1.2472(3) 0.7062(2) 0.7987(2) 0.0307(7) Uani 1 1 d . . . . .
H02G H 1.3172 0.7413 0.8458 0.037 Uiso 1 1 calc R U . . .
H02H H 1.2820 0.6653 0.7682 0.037 Uiso 1 1 calc R U . . .
C02B C 0.4187(4) 0.5838(3) 0.4937(3) 0.0524(10) Uani 1 1 d . . . . .
H02P H 0.4801 0.5543 0.4788 0.079 Uiso 1 1 calc R U . . .
H02Q H 0.4394 0.6011 0.5531 0.079 Uiso 1 1 calc R U . . .
H02R H 0.4250 0.6390 0.4663 0.079 Uiso 1 1 calc R U . . .
C02C C 1.1341(3) 0.6465(2) 0.8315(2) 0.0296(7) Uani 1 1 d . . . . .
C02D C 0.9964(3) 0.5314(2) 0.6316(2) 0.0295(6) Uani 1 1 d . . . . .
C02E C 0.6891(5) 0.2241(3) 0.7258(5) 0.088(2) Uani 1 1 d . . . . .
H02I H 0.7789 0.2306 0.7329 0.106 Uiso 1 1 calc R U . . .
C02F C 0.6833(4) 0.6824(3) 0.9204(4) 0.0723(14) Uani 1 1 d . . . . .
H22 H 0.7377 0.6695 0.8867 0.087 Uiso 1 1 calc R U . . .
C02G C 0.8275(4) 0.4818(3) 0.9399(2) 0.0436(8) Uani 1 1 d . . . . .
H02J H 0.8653 0.4592 0.9888 0.065 Uiso 1 1 calc R U . . .
H02K H 0.7730 0.4294 0.8994 0.065 Uiso 1 1 calc R U . . .
H02L H 0.7745 0.5187 0.9549 0.065 Uiso 1 1 calc R U . . .
C02H C -0.0546(4) 0.0164(3) 0.4009(2) 0.0457(9) Uani 1 1 d . . . . .
H02S H -0.0949 -0.0456 0.3708 0.069 Uiso 1 1 calc R U . . .
H02T H -0.0898 0.0203 0.4500 0.069 Uiso 1 1 calc R U . . .
H02U H 0.0396 0.0292 0.4167 0.069 Uiso 1 1 calc R U . . .
C02I C 0.6519(3) 0.7746(2) 0.61885(18) 0.0319(6) Uani 1 1 d . . . . .
C02J C -0.3282(5) 0.0630(4) -0.0492(3) 0.0745(14) Uani 1 1 d . . . . .
H02V H -0.3622 0.1070 -0.0274 0.089 Uiso 1 1 calc R U . . .
C02K C 0.3263(4) 0.2641(3) 0.0380(3) 0.0659(13) Uani 1 1 d . . . . .
H12 H 0.2394 0.2432 0.0451 0.079 Uiso 1 1 calc R U . . .
C02L C 0.6774(4) 0.8217(3) 0.5523(2) 0.0523(9) Uani 1 1 d . . . . .
H17 H 0.7370 0.8096 0.5224 0.063 Uiso 1 1 calc R U . . .
C02M C 0.2362(4) 0.5212(3) 0.0531(3) 0.0457(9) Uani 1 1 d . . . . .
H02Y H 0.3120 0.4996 0.0623 0.069 Uiso 1 1 calc R U . . .
H H 0.2613 0.5851 0.0784 0.069 Uiso 1 1 calc R U . . .
HA H 0.2028 0.5176 -0.0058 0.069 Uiso 1 1 calc R U . . .
C02N C -0.1999(4) 0.0667(3) -0.0197(2) 0.0472(9) Uani 1 1 d . . . . .
C02O C 0.5802(4) 0.3225(3) 0.0207(2) 0.0501(9) Uani 1 1 d . . . . .
H13 H 0.6679 0.3405 0.0149 0.060 Uiso 1 1 calc R U . . .
C02P C 0.8516(4) 0.7489(3) 0.6990(3) 0.0671(12) Uani 1 1 d . . . . .
H18 H 0.9049 0.7968 0.6727 0.101 Uiso 1 1 calc R U . . .
HB H 0.8941 0.7020 0.7100 0.101 Uiso 1 1 calc R U . . .
HC H 0.8412 0.7766 0.7506 0.101 Uiso 1 1 calc R U . . .
C02Q C 0.5053(3) 0.8598(2) 0.6377(2) 0.0419(8) Uani 1 1 d . . . . .
H19 H 0.4470 0.8734 0.6678 0.050 Uiso 1 1 calc R U . . .
C02R C 0.6550(4) 0.4115(3) 0.5017(3) 0.0494(9) Uani 1 1 d . . . . .
H02M H 0.6039 0.4214 0.5413 0.074 Uiso 1 1 calc R U . . .
H02N H 0.6586 0.3483 0.5002 0.074 Uiso 1 1 calc R U . . .
H02O H 0.6141 0.4210 0.4473 0.074 Uiso 1 1 calc R U . . .
C02S C -0.4046(8) -0.0063(6) -0.1107(4) 0.114(3) Uani 1 1 d . . . . .
H02Z H -0.4933 -0.0110 -0.1288 0.136 Uiso 1 1 calc R U . . .
C02T C 0.9703(3) 0.6027(2) 0.50918(19) 0.0327(7) Uani 1 1 d . . . . .
C02U C 0.5297(4) 0.9040(3) 0.5720(3) 0.0563(9) Uani 1 1 d . . . . .
H20 H 0.4871 0.9474 0.5555 0.068 Uiso 1 1 calc R U . . .
C02V C 0.0184(3) 0.4392(2) 0.2054(2) 0.0300(7) Uani 1 1 d . . . . .
C02W C 1.4854(16) 1.0505(12) 1.1435(10) 0.040(3) Uani 0.29(2) 1 d . U P A 1
H02W H 1.5484 1.0944 1.1850 0.048 Uiso 0.29(2) 1 calc R U P A 1
C02X C 1.0191(6) 0.7819(4) 0.2239(3) 0.0692(14) Uani 1 1 d . . . . .
H02X H 0.9667 0.7469 0.1740 0.083 Uiso 1 1 calc R U . . .
C02Y C 0.0486(6) 0.2152(4) 0.7732(3) 0.0681(14) Uani 1 1 d . . . . .
H02 H 0.0991 0.2509 0.8234 0.082 Uiso 1 1 calc R U . . .
C02Z C 0.2824(3) 0.5175(2) 0.4676(2) 0.0383(8) Uani 1 1 d . . . . .
C030 C 0.5462(3) 0.3659(3) 0.0831(2) 0.0405(8) Uani 1 1 d . . . . .
C031 C 0.3602(5) 0.2228(4) -0.0238(3) 0.0726(13) Uani 1 1 d . . . . .
H031 H 0.2970 0.1732 -0.0601 0.087 Uiso 1 1 calc R U . . .
C032 C 1.0727(3) 0.5157(2) 0.7120(2) 0.0323(7) Uani 1 1 d . . . . .
H03A H 1.0505 0.4484 0.7137 0.039 Uiso 1 1 calc R U . . .
H03B H 1.1663 0.5394 0.7116 0.039 Uiso 1 1 calc R U . . .
C033 C 0.4327(5) 0.2021(4) 0.7025(5) 0.100(2) Uani 1 1 d . . . . .
H033 H 0.3428 0.1952 0.6953 0.120 Uiso 1 1 calc R U . . .
C034 C 1.0082(4) 0.6628(3) 1.0283(2) 0.0440(8) Uani 1 1 d . . . . .
H03C H 0.9342 0.6863 1.0228 0.066 Uiso 1 1 calc R U . . .
H03D H 1.0883 0.7127 1.0530 0.066 Uiso 1 1 calc R U . . .
H03E H 0.9962 0.6133 1.0632 0.066 Uiso 1 1 calc R U . . .
C035 C 0.3117(4) 0.4345(3) 0.5931(2) 0.0524(10) Uani 1 1 d . . . . .
H03J H 0.2620 0.4304 0.6363 0.079 Uiso 1 1 calc R U . . .
H03K H 0.3924 0.4863 0.6095 0.079 Uiso 1 1 calc R U . . .
H03L H 0.3324 0.3772 0.5846 0.079 Uiso 1 1 calc R U . . .
C036 C 1.1811(4) 1.0134(2) 0.7809(2) 0.0431(8) Uani 1 1 d . . . . .
H03F H 1.0983 1.0006 0.7984 0.065 Uiso 1 1 calc R U . . .
H03G H 1.1893 1.0625 0.7455 0.065 Uiso 1 1 calc R U . . .
H03H H 1.2529 1.0330 0.8291 0.065 Uiso 1 1 calc R U . . .
C037 C -0.0969(4) 0.1109(3) 0.6272(3) 0.0526(10) Uani 1 1 d . . . . .
H037 H -0.1476 0.0749 0.5773 0.063 Uiso 1 1 calc R U . . .
C038 C 0.4970(4) 0.5523(3) 0.8365(2) 0.0513(8) Uani 1 1 d . . . . .
H038 H 0.5689 0.5308 0.8234 0.062 Uiso 1 1 calc R U . . .
C039 C 0.0504(3) 0.3756(2) 0.0499(2) 0.0354(7) Uani 1 1 d . . . . .
C03A C 1.358(2) 1.0546(11) 1.1221(10) 0.038(3) Uani 0.29(2) 1 d . U P A 1
H03I H 1.3324 1.0989 1.1511 0.045 Uiso 0.29(2) 1 calc R U P A 1
C03B C 0.1119(3) 0.4895(2) 0.1658(2) 0.0320(7) Uani 1 1 d . . . . .
C03C C 0.7193(3) 0.7048(2) 0.64281(18) 0.0374(6) Uani 1 1 d . . . . .
H21 H 0.7315 0.6742 0.5919 0.045 Uiso 1 1 calc R U . . .
C03D C 0.6468(3) 0.4444(2) 0.1422(2) 0.0478(7) Uani 1 1 d . . . . .
H14 H 0.7317 0.4526 0.1257 0.057 Uiso 1 1 calc R U . . .
C03E C 0.5249(4) 0.2023(3) 0.3371(3) 0.0515(10) Uani 1 1 d . . . . .
H03O H 0.5647 0.2249 0.2937 0.062 Uiso 1 1 calc R U . . .
C03F C 1.0751(4) 0.8029(3) 0.3709(2) 0.0411(8) Uani 1 1 d . . . . .
C03G C 0.3618(4) 0.1909(3) 0.4111(3) 0.0654(11) Uani 1 1 d . . . . .
H03W H 0.2853 0.2031 0.4192 0.078 Uiso 1 1 calc R U . . .
C03H C 0.6190(5) 0.5352(3) 0.1367(3) 0.0777(13) Uani 1 1 d . . . . .
H15 H 0.5335 0.5288 0.1487 0.117 Uiso 1 1 calc R U . . .
HD H 0.6199 0.5522 0.0813 0.117 Uiso 1 1 calc R U . . .
HE H 0.6857 0.5832 0.1764 0.117 Uiso 1 1 calc R U . . .
C8 C 0.474(2) 0.8543(14) 0.252(2) 0.104(7) Uani 0.56(4) 1 d . U P B 2
H8 H 0.4474 0.9025 0.2287 0.125 Uiso 0.56(4) 1 calc R U P B 2
C03J C 0.3604(3) 0.2811(2) 0.2904(2) 0.0501(8) Uani 1 1 d . . . . .
H03Y H 0.3510 0.2534 0.2330 0.060 Uiso 1 1 calc R U . . .
C03K C 0.4175(4) 0.3372(3) 0.0913(2) 0.0500(9) Uani 1 1 d . . . . .
H16 H 0.3919 0.3676 0.1333 0.060 Uiso 1 1 calc R U . . .
C03L C 0.3913(6) 0.4696(3) 0.8541(3) 0.0799(14) Uani 1 1 d . . . . .
H23 H 0.3123 0.4862 0.8543 0.120 Uiso 1 1 calc R U . . .
HF H 0.4215 0.4521 0.9076 0.120 Uiso 1 1 calc R U . . .
HG H 0.3725 0.4177 0.8115 0.120 Uiso 1 1 calc R U . . .
C03M C 0.7339(6) 0.7541(4) 0.9841(6) 0.111(3) Uani 1 1 d . . . . .
H24 H 0.8231 0.7897 0.9941 0.134 Uiso 1 1 calc R U . . .
C03N C 1.4300(17) 0.9224(12) 1.0381(11) 0.038(3) Uani 0.29(2) 1 d . U P A 1
H03N H 1.4540 0.8791 1.0066 0.046 Uiso 0.29(2) 1 calc R U P A 1
C03O C 0.5777(4) 0.1507(3) 0.3869(4) 0.0755(16) Uani 1 1 d . . . . .
H03Z H 0.6512 0.1353 0.3767 0.091 Uiso 1 1 calc R U . . .
C03P C 0.5990(5) 0.8729(3) 0.2876(4) 0.0674(14) Uani 1 1 d . U . . .
H03M H 0.6567 0.9343 0.3000 0.081 Uiso 0.56(4) 1 calc R U P B 2
H03P H 0.6563 0.9264 0.2731 0.081 Uiso 0.44(4) 1 calc R U P B 1
C03Q C 0.6017(5) 0.1386(3) 0.7236(5) 0.089(2) Uani 1 1 d . . . . .
H03Q H 0.6317 0.0873 0.7321 0.107 Uiso 1 1 calc R U . . .
C03R C 0.9963(5) 0.7523(3) 0.2973(2) 0.0534(10) Uani 1 1 d . . . . .
H03R H 0.9274 0.6977 0.2980 0.064 Uiso 1 1 calc R U . . .
C03S C 1.1167(6) 0.8613(4) 0.2225(3) 0.0718(15) Uani 1 1 d . . . . .
H03S H 1.1315 0.8807 0.1714 0.086 Uiso 1 1 calc R U . . .
C03T C -0.1506(7) 0.0049(4) -0.0552(3) 0.0750(15) Uani 1 1 d . . . . .
H03T H -0.0631 0.0070 -0.0360 0.090 Uiso 1 1 calc R U . . .
C03U C -0.2314(13) -0.0610(5) -0.1199(4) 0.124(4) Uani 1 1 d . . . . .
H03U H -0.1975 -0.1021 -0.1463 0.149 Uiso 1 1 calc R U . . .
C03V C 0.5202(4) 0.2875(3) 0.7058(4) 0.0749(16) Uani 1 1 d . . . . .
H03V H 0.4902 0.3391 0.6996 0.090 Uiso 1 1 calc R U . . .
C03W C 0.4199(3) 0.7009(3) 0.2778(2) 0.0407(8) Uani 1 1 d . U . . .
C03X C -0.3601(13) -0.0666(5) -0.1458(4) 0.136(4) Uani 1 1 d . . . . .
H03X H -0.4159 -0.1131 -0.1881 0.163 Uiso 1 1 calc R U . . .
C03Y C 0.2312(4) 0.2865(3) 0.2990(5) 0.095(2) Uani 1 1 d . . . . .
H03 H 0.2375 0.3141 0.3546 0.143 Uiso 1 1 calc R U . . .
HH H 0.1681 0.2244 0.2888 0.143 Uiso 1 1 calc R U . . .
HI H 0.2028 0.3245 0.2594 0.143 Uiso 1 1 calc R U . . .
C03Z C 0.5241(5) 0.1205(4) 0.4525(4) 0.095(2) Uani 1 1 d . . . . .
H1 H 0.5620 0.0861 0.4888 0.114 Uiso 1 1 calc R U . . .
C040 C 0.5276(6) 0.7238(3) 1.0187(3) 0.0756(14) Uani 1 1 d . . . . .
H040 H 0.4734 0.7375 1.0522 0.091 Uiso 1 1 calc R U . . .
C041 C 0.6389(5) 0.8008(4) 0.3051(5) 0.094(2) Uani 1 1 d . U . . .
H041 H 0.7292 0.8096 0.3217 0.112 Uiso 1 1 calc R U . . .
C042 C -0.1185(5) 0.0804(4) 0.7015(3) 0.0655(13) Uani 1 1 d . . . . .
H042 H -0.1822 0.0232 0.7025 0.079 Uiso 1 1 calc R U . . .
C9 C 0.3779(16) 0.7679(13) 0.2456(15) 0.073(5) Uani 0.56(4) 1 d . U P B 2
H9 H 0.2895 0.7576 0.2205 0.087 Uiso 0.56(4) 1 calc R U P B 2
C1 C 0.6563(8) 0.7740(4) 1.0329(4) 0.106(3) Uani 1 1 d . . . . .
H1A H 0.6921 0.8230 1.0766 0.127 Uiso 1 1 calc R U . . .
C2 C 0.4172(6) 0.1407(5) 0.4641(4) 0.0968(19) Uani 1 1 d . . . . .
H2 H 0.3796 0.1203 0.5089 0.116 Uiso 1 1 calc R U . . .
C3 C 1.5183(13) 0.9815(11) 1.1033(9) 0.041(3) Uani 0.29(2) 1 d . U P A 1
H3 H 1.6017 0.9750 1.1207 0.049 Uiso 0.29(2) 1 calc R U P A 1
C4 C 1.2183(12) 0.9918(5) 1.0552(4) 0.050(2) Uani 0.71(2) 1 d . . P A 2
H4 H 1.1287 0.9850 1.0376 0.060 Uiso 0.71(2) 1 calc R U P A 2
C0 C 1.2713(8) 0.9346(5) 1.0159(5) 0.0365(18) Uani 0.71(2) 1 d . . P A 2
C5 C 1.4183(18) 1.0659(6) 1.1430(5) 0.078(4) Uani 0.71(2) 1 d . . P A 2
H5 H 1.4696 1.1119 1.1869 0.093 Uiso 0.71(2) 1 calc R U P A 2
C6 C 1.2920(16) 1.0575(5) 1.1185(4) 0.068(3) Uani 0.71(2) 1 d . . P A 2
H6 H 1.2548 1.0966 1.1448 0.082 Uiso 0.71(2) 1 calc R U P A 2
C7 C 1.3997(10) 0.9449(8) 1.0409(5) 0.067(2) Uani 0.71(2) 1 d . . P A 2
H7 H 1.4376 0.9074 1.0133 0.081 Uiso 0.71(2) 1 calc R U P A 2
C3A C 1.4768(13) 1.0108(9) 1.1075(7) 0.091(4) Uani 0.71(2) 1 d . . P A 2
H3A H 1.5657 1.0169 1.1271 0.109 Uiso 0.71(2) 1 calc R U P A 2
C10 C 0.4745(19) 0.8685(15) 0.291(2) 0.080(6) Uani 0.44(4) 1 d . U P B 1
H10 H 0.4495 0.9223 0.2965 0.096 Uiso 0.44(4) 1 calc R U P B 1
C11 C 0.387(2) 0.7807(14) 0.285(2) 0.070(6) Uani 0.44(4) 1 d . U P B 1
H11 H 0.2990 0.7752 0.2865 0.084 Uiso 0.44(4) 1 calc R U P B 1

loop_
_atom_site_aniso_label
_atom_site_aniso_U_11
_atom_site_aniso_U_22
_atom_site_aniso_U_33
_atom_site_aniso_U_23
_atom_site_aniso_U_13
_atom_site_aniso_U_12
P001 0.0308(4) 0.0210(4) 0.0427(4) 0.0063(3) 0.0106(3) 0.0070(3)
P002 0.0357(4) 0.0392(5) 0.0265(4) 0.0061(3) 0.0098(3) 0.0143(3)
P003 0.0350(4) 0.0337(4) 0.0369(4) 0.0067(3) 0.0084(3) 0.0090(3)
P004 0.0390(4) 0.0316(4) 0.0332(4) 0.0015(3) 0.0053(3) 0.0049(3)
P005 0.0368(4) 0.0399(5) 0.0273(4) 0.0058(3) 0.0128(3) 0.0152(4)
P006 0.0298(4) 0.0249(4) 0.0484(5) 0.0097(4) 0.0084(3) 0.0063(3)
O007 0.0430(13) 0.0390(13) 0.0294(11) 0.0053(10) 0.0158(10) 0.0129(10)
O008 0.0316(11) 0.0320(12) 0.0278(11) 0.0023(9) -0.0010(9) 0.0042(9)
O009 0.0413(12) 0.0264(12) 0.0532(14) 0.0092(10) 0.0133(11) 0.0139(10)
O00A 0.0358(12) 0.0238(12) 0.0519(15) 0.0047(10) 0.0098(11) 0.0027(9)
O00B 0.0385(12) 0.0376(13) 0.0308(11) 0.0098(10) 0.0147(9) 0.0117(10)
O00C 0.0394(13) 0.0316(12) 0.0342(12) 0.0039(10) 0.0021(10) 0.0034(10)
O00D 0.0341(11) 0.0244(12) 0.0481(13) 0.0112(10) 0.0082(10) 0.0051(9)
C00E 0.0347(16) 0.0268(17) 0.0475(19) 0.0086(15) 0.0109(14) 0.0078(13)
O00F 0.0342(11) 0.0242(11) 0.0443(13) 0.0091(10) 0.0093(10) 0.0065(9)
O00G 0.0396(13) 0.0523(16) 0.0745(19) 0.0212(14) 0.0170(13) 0.0165(12)
O00H 0.0358(12) 0.0384(13) 0.0301(11) 0.0093(10) 0.0092(9) 0.0109(10)
O00I 0.0419(13) 0.0584(17) 0.0361(13) 0.0057(11) 0.0126(10) 0.0235(12)
O00J 0.0363(12) 0.0337(12) 0.0302(11) 0.0047(9) 0.0021(9) 0.0063(10)
O00K 0.0389(13) 0.0550(16) 0.0388(13) 0.0040(11) 0.0133(10) 0.0182(11)
O00L 0.0504(13) 0.0342(12) 0.0623(15) 0.0124(11) 0.0143(11) 0.0167(10)
O00M 0.0339(12) 0.0310(12) 0.0303(11) 0.0021(9) 0.0021(9) 0.0022(9)
O00N 0.0366(12) 0.0238(11) 0.0445(13) 0.0042(10) 0.0130(10) 0.0065(9)
C00O 0.0380(17) 0.0333(18) 0.0325(16) 0.0090(14) 0.0075(13) 0.0093(14)
C00P 0.0277(15) 0.0248(16) 0.0394(17) 0.0069(13) 0.0093(13) 0.0093(12)
O00Q 0.0397(12) 0.092(2) 0.0422(13) -0.0001(13) 0.0009(10) 0.0342(14)
C00R 0.0277(15) 0.0256(16) 0.0353(16) 0.0091(13) 0.0071(12) 0.0112(12)
O00S 0.0411(12) 0.0381(13) 0.0296(11) 0.0059(10) 0.0122(9) 0.0118(10)
C00T 0.0309(15) 0.0261(16) 0.0370(17) 0.0083(13) 0.0022(13) 0.0068(12)
O00U 0.0417(12) 0.0433(14) 0.0758(17) 0.0243(12) 0.0187(11) 0.0232(10)
C00V 0.0278(15) 0.0308(17) 0.0318(16) 0.0102(13) 0.0049(12) 0.0125(13)
C00W 0.0230(14) 0.0281(16) 0.0343(16) 0.0066(13) 0.0041(12) 0.0075(12)
C00X 0.0288(15) 0.0246(15) 0.0369(17) 0.0020(13) 0.0066(13) 0.0106(12)
C00Y 0.0195(13) 0.0264(16) 0.0347(16) 0.0090(13) 0.0043(11) 0.0065(11)
C00Z 0.0364(17) 0.0324(18) 0.0337(17) -0.0025(14) 0.0107(14) 0.0077(14)
C010 0.049(2) 0.052(2) 0.0309(17) 0.0141(16) 0.0183(15) 0.0290(17)
C011 0.0310(15) 0.0305(16) 0.0313(15) 0.0014(13) 0.0141(12) 0.0125(13)
C012 0.0329(16) 0.0266(16) 0.0335(16) 0.0045(13) 0.0015(13) 0.0082(13)
O013 0.0441(14) 0.0483(16) 0.0581(16) 0.0062(12) 0.0147(12) 0.0155(12)
C014 0.080(3) 0.086(4) 0.067(3) 0.037(3) 0.046(3) 0.031(3)
C015 0.0224(14) 0.0253(15) 0.0397(17) 0.0073(13) 0.0115(12) 0.0059(12)
C016 0.0349(17) 0.0306(17) 0.0316(16) 0.0029(13) 0.0111(13) 0.0072(13)
C017 0.060(2) 0.033(2) 0.0410(19) 0.0021(16) 0.0042(17) 0.0148(17)
O018 0.0396(13) 0.0344(13) 0.0641(17) 0.0119(12) 0.0138(12) 0.0143(11)
C019 0.061(2) 0.050(2) 0.0411(19) 0.0151(17) 0.0223(17) 0.0219(19)
O01A 0.0490(14) 0.087(2) 0.0421(13) 0.0142(13) 0.0118(11) 0.0370(14)
C01B 0.079(3) 0.053(2) 0.0303(18) 0.0098(17) 0.0143(19) 0.031(2)
C01C 0.0276(15) 0.0258(16) 0.0352(17) 0.0046(13) 0.0026(12) 0.0038(12)
C01D 0.0375(16) 0.0338(17) 0.0396(17) 0.0075(13) 0.0092(13) 0.0143(13)
C01E 0.093(4) 0.064(3) 0.058(2) 0.002(2) 0.011(2) 0.029(3)
C01F 0.0279(15) 0.0321(17) 0.0350(16) 0.0048(13) 0.0137(13) 0.0115(13)
C01G 0.0335(16) 0.0270(17) 0.0358(17) 0.0051(13) 0.0105(14) 0.0068(13)
C01H 0.0248(14) 0.0290(16) 0.0274(15) 0.0034(12) 0.0030(11) 0.0036(12)
C01I 0.0309(16) 0.0292(17) 0.0347(17) 0.0075(14) 0.0028(13) 0.0078(13)
C01J 0.0268(14) 0.0293(16) 0.0290(15) 0.0073(13) 0.0055(12) 0.0045(12)
C01K 0.0294(15) 0.0257(16) 0.0388(17) 0.0040(13) 0.0078(13) 0.0057(12)
C01L 0.0226(14) 0.0280(16) 0.0309(15) 0.0050(12) 0.0022(12) 0.0021(12)
C01M 0.0257(14) 0.0348(17) 0.0285(15) 0.0048(13) 0.0079(12) 0.0082(12)
C01N 0.0278(15) 0.0272(16) 0.0368(17) 0.0086(13) 0.0075(12) 0.0051(12)
C01O 0.0265(15) 0.0306(17) 0.0354(16) 0.0095(13) 0.0102(12) 0.0103(12)
C01P 0.0342(16) 0.0351(18) 0.0397(17) 0.0149(14) 0.0140(14) 0.0131(14)
C01Q 0.020(5) 0.038(4) 0.043(3) -0.011(3) -0.007(3) 0.008(3)
C01R 0.0178(13) 0.0272(16) 0.0336(16) 0.0052(13) 0.0065(11) 0.0019(11)
C01S 0.0294(15) 0.0261(16) 0.0342(16) -0.0004(13) 0.0082(12) 0.0104(12)
C01T 0.061(2) 0.043(2) 0.0457(19) 0.0090(15) 0.0158(16) 0.0098(16)
C01U 0.0362(17) 0.0380(19) 0.0297(16) -0.0017(14) 0.0047(13) 0.0084(14)
C01V 0.0422(16) 0.0338(15) 0.0404(17) 0.0016(13) 0.0123(13) 0.0106(12)
C01W 0.109(4) 0.090(4) 0.054(3) 0.044(3) 0.051(3) 0.065(3)
C01X 0.049(2) 0.038(2) 0.095(4) 0.011(2) 0.021(2) 0.0003(18)
C01Y 0.0176(13) 0.0301(16) 0.0303(15) 0.0056(13) 0.0063(11) 0.0055(11)
C01Z 0.042(2) 0.045(3) 0.154(6) 0.029(3) 0.011(3) 0.0048(19)
C020 0.0393(18) 0.0394(19) 0.0312(16) -0.0051(14) 0.0090(14) 0.0120(15)
C021 0.0401(17) 0.050(2) 0.0449(18) 0.0207(15) 0.0096(14) 0.0200(15)
C022 0.0379(17) 0.0231(16) 0.0402(18) -0.0010(13) 0.0136(14) 0.0096(13)
C023 0.0347(16) 0.0365(19) 0.0400(18) 0.0156(15) 0.0095(14) 0.0112(14)
C024 0.018(5) 0.037(4) 0.041(3) -0.012(3) -0.007(3) 0.007(3)
C025 0.0323(16) 0.0315(17) 0.0314(16) 0.0093(13) 0.0035(13) 0.0084(13)
C026 0.056(2) 0.072(3) 0.050(2) 0.021(2) 0.028(2) 0.018(2)
C027 0.055(2) 0.038(2) 0.042(2) 0.0114(16) 0.0070(17) 0.0175(17)
C028 0.046(2) 0.054(2) 0.0350(19) 0.0014(17) 0.0035(16) 0.0072(17)
C029 0.087(3) 0.070(3) 0.078(3) 0.041(2) 0.046(3) 0.041(2)
C02A 0.0247(14) 0.0314(17) 0.0349(16) 0.0094(13) 0.0037(12) 0.0076(12)
C02B 0.039(2) 0.054(2) 0.046(2) 0.0010(18) 0.0019(16) -0.0058(18)
C02C 0.0247(14) 0.0270(16) 0.0367(17) 0.0111(13) 0.0040(12) 0.0081(12)
C02D 0.0303(15) 0.0267(16) 0.0351(16) 0.0008(13) 0.0136(13) 0.0109(13)
C02E 0.042(2) 0.036(2) 0.187(7) 0.034(3) 0.025(3) 0.0102(19)
C02F 0.042(2) 0.063(3) 0.110(4) 0.034(3) 0.009(2) 0.014(2)
C02G 0.0449(19) 0.040(2) 0.047(2) 0.0168(16) 0.0189(16) 0.0074(15)
C02H 0.067(2) 0.0306(19) 0.040(2) 0.0099(15) 0.0032(18) 0.0190(17)
C02I 0.0277(13) 0.0271(14) 0.0378(16) -0.0010(12) 0.0065(12) 0.0056(10)
C02J 0.071(3) 0.077(3) 0.053(3) -0.013(2) -0.010(2) 0.009(3)
C02K 0.044(2) 0.072(3) 0.067(2) 0.033(2) -0.0042(17) 0.0021(19)
C02L 0.060(2) 0.052(2) 0.062(2) 0.0213(18) 0.0353(18) 0.0272(17)
C02M 0.0394(18) 0.047(2) 0.050(2) 0.0152(17) 0.0170(16) 0.0066(15)
C02N 0.069(3) 0.039(2) 0.0324(18) 0.0075(15) 0.0161(17) 0.0105(18)
C02O 0.056(2) 0.049(2) 0.050(2) 0.0128(17) 0.0176(17) 0.0194(17)
C02P 0.0347(17) 0.062(3) 0.095(3) 0.010(2) -0.0056(18) 0.0125(17)
C02Q 0.0356(16) 0.0354(17) 0.0572(19) 0.0058(14) 0.0133(13) 0.0131(13)
C02R 0.041(2) 0.046(2) 0.048(2) -0.0010(17) 0.0010(16) 0.0015(17)
C02S 0.126(6) 0.106(5) 0.058(3) -0.018(4) -0.028(4) -0.004(4)
C02T 0.0391(17) 0.0307(17) 0.0320(17) 0.0018(13) 0.0161(14) 0.0120(14)
C02U 0.059(2) 0.048(2) 0.075(2) 0.0245(18) 0.0203(18) 0.0294(17)
C02V 0.0258(14) 0.0287(16) 0.0373(17) 0.0108(13) 0.0043(12) 0.0115(12)
C02W 0.025(5) 0.040(4) 0.043(3) -0.012(3) -0.008(3) 0.004(3)
C02X 0.121(4) 0.074(3) 0.032(2) 0.011(2) 0.023(2) 0.054(3)
C02Y 0.105(4) 0.090(4) 0.032(2) 0.015(2) 0.025(2) 0.058(3)
C02Z 0.0320(17) 0.0342(19) 0.0398(18) -0.0067(15) 0.0030(14) 0.0026(14)
C030 0.0389(16) 0.0476(19) 0.0381(16) 0.0164(14) 0.0077(13) 0.0163(14)
C031 0.075(3) 0.058(3) 0.065(3) 0.011(2) -0.006(2) 0.002(2)
C032 0.0314(16) 0.0253(16) 0.0447(19) 0.0082(14) 0.0112(14) 0.0127(13)
C033 0.035(2) 0.048(3) 0.214(8) 0.028(4) 0.030(3) 0.0055(19)
C034 0.049(2) 0.045(2) 0.0338(17) 0.0062(15) 0.0110(15) 0.0072(16)
C035 0.046(2) 0.063(3) 0.0337(19) 0.0052(18) -0.0002(16) 0.0017(19)
C036 0.056(2) 0.0292(18) 0.044(2) 0.0044(15) 0.0113(17) 0.0134(16)
C037 0.061(3) 0.059(3) 0.047(2) 0.0191(19) 0.0247(19) 0.022(2)
C038 0.0583(19) 0.068(2) 0.0432(17) 0.0129(15) 0.0144(15) 0.0397(18)
C039 0.0382(17) 0.0379(19) 0.0342(17) 0.0127(14) 0.0094(13) 0.0156(14)
C03A 0.022(5) 0.038(4) 0.043(3) -0.012(3) -0.008(3) 0.007(3)
C03B 0.0287(15) 0.0251(16) 0.0429(18) 0.0111(14) 0.0075(13) 0.0086(12)
C03C 0.0335(13) 0.0353(14) 0.0458(16) 0.0019(12) 0.0121(12) 0.0131(11)
C03D 0.0374(15) 0.057(2) 0.0487(17) 0.0060(14) 0.0046(13) 0.0183(14)
C03E 0.050(2) 0.042(2) 0.070(3) 0.0058(18) 0.0321(19) 0.0134(16)
C03F 0.055(2) 0.046(2) 0.0345(18) 0.0104(16) 0.0194(16) 0.0271(18)
C03G 0.064(2) 0.076(3) 0.077(3) 0.031(2) 0.042(2) 0.032(2)
C03H 0.067(3) 0.060(3) 0.093(3) -0.003(2) -0.014(2) 0.022(2)
C8 0.089(8) 0.037(7) 0.192(18) 0.045(9) 0.036(11) 0.018(6)
C03J 0.0608(19) 0.0342(16) 0.0488(18) -0.0001(13) -0.0008(14) 0.0141(14)
C03K 0.0390(18) 0.065(2) 0.0439(17) 0.0175(16) 0.0037(14) 0.0145(16)
C03L 0.112(4) 0.051(2) 0.066(3) 0.0019(19) 0.011(3) 0.015(3)
C03M 0.059(3) 0.054(3) 0.187(8) 0.031(4) -0.035(4) 0.001(2)
C03N 0.020(5) 0.041(4) 0.043(3) -0.013(3) -0.008(3) 0.007(3)
C03O 0.0356(18) 0.045(2) 0.152(5) 0.029(3) 0.024(2) 0.0169(16)
C03P 0.052(3) 0.034(2) 0.106(4) 0.013(2) 0.030(3) -0.0102(19)
C03Q 0.058(3) 0.032(2) 0.187(7) 0.035(3) 0.042(3) 0.016(2)
C03R 0.081(3) 0.054(3) 0.036(2) 0.0080(18) 0.020(2) 0.033(2)
C03S 0.112(4) 0.093(4) 0.044(3) 0.031(3) 0.045(3) 0.061(4)
C03T 0.134(5) 0.053(3) 0.053(3) 0.014(2) 0.044(3) 0.036(3)
C03U 0.266(12) 0.058(4) 0.052(4) -0.006(3) 0.047(5) 0.052(6)
C03V 0.038(2) 0.042(2) 0.145(5) 0.020(3) 0.019(3) 0.0117(18)
C03W 0.0340(17) 0.0300(18) 0.054(2) 0.0098(16) 0.0118(15) 0.0023(14)
C03X 0.253(12) 0.060(4) 0.039(3) -0.007(3) 0.004(5) -0.013(6)
C03Y 0.040(2) 0.052(3) 0.177(6) 0.029(3) -0.010(3) 0.0064(18)
C03Z 0.074(3) 0.074(3) 0.135(5) 0.070(4) 0.006(3) 0.018(3)
C040 0.114(4) 0.054(3) 0.056(2) 0.003(2) 0.012(3) 0.027(3)
C041 0.042(2) 0.054(3) 0.166(6) 0.016(3) 0.006(3) -0.006(2)
C042 0.083(3) 0.074(3) 0.069(3) 0.040(3) 0.046(3) 0.043(3)
C9 0.047(5) 0.038(7) 0.130(12) 0.040(8) 0.012(7) 0.008(4)
C1 0.126(6) 0.048(3) 0.104(5) -0.008(3) -0.041(4) 0.012(4)
C2 0.104(4) 0.108(5) 0.090(4) 0.061(3) 0.048(3) 0.025(3)
C3 0.024(5) 0.042(4) 0.045(3) -0.012(3) -0.007(3) 0.005(3)
C4 0.070(5) 0.040(3) 0.043(3) 0.006(2) 0.016(3) 0.017(3)
C0 0.041(4) 0.031(3) 0.029(3) 0.006(2) 0.002(3) 0.003(3)
C5 0.106(11) 0.050(4) 0.048(4) -0.018(3) -0.009(4) 0.001(5)
C6 0.105(8) 0.045(4) 0.048(4) 0.000(3) 0.020(4) 0.014(4)
C7 0.060(6) 0.082(6) 0.050(4) -0.018(4) -0.007(3) 0.024(4)
C3A 0.077(6) 0.086(8) 0.072(5) -0.015(5) -0.018(5) -0.002(5)
C10 0.042(6) 0.031(6) 0.172(17) 0.014(9) 0.042(9) 0.008(4)
C11 0.037(7) 0.034(6) 0.152(17) 0.021(10) 0.043(10) 0.014(5)

loop_
_atom_type_symbol
_atom_type_description
_atom_type_scat_dispersion_real
_atom_type_scat_dispersion_imag
_atom_type_scat_source
C C 0.0181 0.0091 'International Tables Vol C Tables 4.2.6.8 and 6.1.1.4'
H H 0.0000 0.0000 'International Tables Vol C Tables 4.2.6.8 and 6.1.1.4'
O O 0.0492 0.0322 'International Tables Vol C Tables 4.2.6.8 and 6.1.1.4'
P P 0.2955 0.4335 'International Tables Vol C Tables 4.2.6.8 and 6.1.1.4'

loop_
_geom_angle_atom_site_label_1
_geom_angle_atom_site_label_2
_geom_angle_atom_site_label_3
_geom_angle
_geom_angle_site_symmetry_1
_geom_angle_site_symmetry_3
_geom_angle_publ_flag
O009 P001 C00E 115.84(16) . . ?
O009 P001 O00F 113.74(14) . . ?
O009 P001 O00N 115.07(14) . . ?
O00F P001 C00E 104.41(14) . . ?
O00N P001 C00E 103.00(15) . . ?
O00N P001 O00F 103.25(13) . . ?
O00H P002 O00S 105.02(13) . . ?
O00H P002 C010 102.21(15) . . ?
O00I P002 O00H 114.87(14) . . ?
O00I P002 O00S 114.43(15) . . ?
O00I P002 C010 115.71(15) . . ?
O00S P002 C010 103.02(15) . . ?
O008 P003 O00J 103.61(13) . . ?
O008 P003 C02N 100.80(16) . . ?
O00G P003 O008 115.19(15) . . ?
O00G P003 O00J 115.25(15) . . ?
O00G P003 C02N 117.3(2) . . ?
O00J P003 C02N 102.60(16) . . ?
O00C P004 C024 95.9(7) . . ?
O00C P004 C0 105.2(3) . . ?
O00M P004 O00C 103.75(14) . . ?
O00M P004 C024 96.2(7) . . ?
O00M P004 C0 102.2(3) . . ?
O013 P004 O00C 115.39(15) . . ?
O013 P004 O00M 115.61(15) . . ?
O013 P004 C024 126.0(7) . . ?
O013 P004 C0 113.2(3) . . ?
O007 P005 O00B 105.28(13) . . ?
O007 P005 C03F 102.30(15) . . ?
O00B P005 C03F 102.12(16) . . ?
O00K P005 O007 114.70(15) . . ?
O00K P005 O00B 114.39(14) . . ?
O00K P005 C03F 116.40(16) . . ?
O00A P006 O00D 103.40(13) . . ?
O00A P006 C03W 103.35(16) . . ?
O00D P006 C03W 104.57(15) . . ?
O018 P006 O00A 114.97(15) . . ?
O018 P006 O00D 114.20(15) . . ?
O018 P006 C03W 114.93(16) . . ?
C02T O007 P005 121.5(2) . . ?
C01H O008 P003 126.6(2) . . ?
C01G O00A P006 121.6(2) . . ?
C01M O00B P005 122.30(19) . . ?
C025 O00C P004 120.0(2) . . ?
C03B O00D P006 118.55(19) . . ?
C02E C00E P001 122.7(3) . . ?
C02E C00E C03V 117.9(4) . . ?
C03V C00E P001 119.3(3) . . ?
C00T O00F P001 119.37(19) . . ?
C01J O00H P002 122.43(19) . . ?
C012 O00J P003 120.2(2) . . ?
C03J O00L H00L 109.5 . . ?
C01L O00M P004 126.6(2) . . ?
C022 O00N P001 120.7(2) . . ?
C01P C00O C025 117.5(3) . . ?
C01P C00O C034 122.2(3) . . ?
C025 C00O C034 120.3(3) . . ?
H00A C00P H00B 107.2 . . ?
C00X C00P H00A 108.0 . . ?
C00X C00P H00B 108.0 . . ?
C00X C00P C02V 117.3(2) . . ?
C02V C00P H00A 108.0 . . ?
C02V C00P H00B 108.0 . . ?
C03D O00Q H00Q 109.5 . . ?
C00T C00R C02C 116.7(3) . . ?
C00T C00R C032 120.6(3) . . ?
C02C C00R C032 122.6(3) . . ?
C016 O00S P002 122.3(2) . . ?
C00R C00T O00F 118.8(3) . . ?
C01P C00T O00F 115.9(3) . . ?
C01P C00T C00R 125.2(3) . . ?
C03C O00U H00U 109.5 . . ?
C012 C00V C00W 119.7(3) . . ?
C012 C00V C02V 117.3(3) . . ?
C02V C00V C00W 123.0(3) . . ?
C00V C00W H00C 108.3 . . ?
C00V C00W H00D 108.3 . . ?
C00V C00W C00Y 116.0(2) . . ?
H00C C00W H00D 107.4 . . ?
C00Y C00W H00C 108.3 . . ?
C00Y C00W H00D 108.3 . . ?
C01G C00X C00P 119.2(3) . . ?
C01S C00X C00P 124.1(3) . . ?
C01S C00X C01G 116.6(3) . . ?
C01H C00Y C00W 119.8(3) . . ?
C01H C00Y C01Y 117.2(3) . . ?
C01Y C00Y C00W 122.9(3) . . ?
C020 C00Z C02R 123.4(3) . . ?
C022 C00Z C020 117.2(3) . . ?
C022 C00Z C02R 119.5(3) . . ?
C01B C010 P002 118.2(3) . . ?
C037 C010 P002 121.6(3) . . ?
C037 C010 C01B 119.8(3) . . ?
C02D C011 C01F 122.4(3) . . ?
C02T C011 C01F 120.2(3) . . ?
C02T C011 C02D 117.3(3) . . ?
C00V C012 O00J 118.4(3) . . ?
C039 C012 O00J 116.2(3) . . ?
C039 C012 C00V 125.3(3) . . ?
C026 C014 H014 120.1 . . ?
C03S C014 H014 120.1 . . ?
C03S C014 C026 119.8(5) . . ?
C01M C015 C01F 119.6(3) . . ?
C01M C015 C01R 117.2(3) . . ?
C01R C015 C01F 123.1(3) . . ?
C01S C016 O00S 118.8(3) . . ?
C01S C016 C01U 125.2(3) . . ?
C01U C016 O00S 115.9(3) . . ?
H01C C017 H01D 109.5 . . ?
H01C C017 H01E 109.5 . . ?
H01D C017 H01E 109.5 . . ?
C01C C017 H01C 109.5 . . ?
C01C C017 H01D 109.5 . . ?
C01C C017 H01E 109.5 . . ?
H01F C019 H01G 109.5 . . ?
H01F C019 H01H 109.5 . . ?
H01G C019 H01H 109.5 . . ?
C039 C019 H01F 109.5 . . ?
C039 C019 H01G 109.5 . . ?
C039 C019 H01H 109.5 . . ?
C038 O01A H01N 109.5 . . ?
C010 C01B H01I 120.3 . . ?
C010 C01B C02Y 119.5(5) . . ?
C02Y C01B H01I 120.3 . . ?
C01H C01C C017 119.8(3) . . ?
C01H C01C C01I 117.1(3) . . ?
C01I C01C C017 123.1(3) . . ?
C02I C01D H01M 119.7 . . ?
C02I C01D C02Q 120.5(3) . . ?
C02Q C01D H01M 119.7 . . ?
C02O C01E H01L 119.9 . . ?
C031 C01E H01L 119.9 . . ?
C031 C01E C02O 120.2(5) . . ?
C011 C01F H01A 109.1 . . ?
C011 C01F H01B 109.1 . . ?
C015 C01F C011 112.7(2) . . ?
C015 C01F H01A 109.1 . . ?
C015 C01F H01B 109.1 . . ?
H01A C01F H01B 107.8 . . ?
C00X C01G O00A 118.6(3) . . ?
C02Z C01G O00A 115.8(3) . . ?
C02Z C01G C00X 125.5(3) . . ?
C00Y C01H O008 118.3(3) . . ?
C01C C01H O008 115.6(3) . . ?
C01C C01H C00Y 125.8(3) . . ?
C01C C01I C02H 122.6(3) . . ?
C01J C01I C01C 117.6(3) . . ?
C01J C01I C02H 119.7(3) . . ?
C01I C01J O00H 117.2(3) . . ?
C01I C01J C01Y 125.4(3) . . ?
C01Y C01J O00H 117.3(3) . . ?
C01L C01K C036 118.7(3) . . ?
C01N C01K C01L 117.6(3) . . ?
C01N C01K C036 123.6(3) . . ?
C01K C01L O00M 115.4(3) . . ?
C01R C01L O00M 119.4(3) . . ?
C01R C01L C01K 124.9(3) . . ?
C015 C01M O00B 118.7(3) . . ?
C015 C01M C01N 125.3(3) . . ?
C01N C01M O00B 115.8(3) . . ?
C01K C01N C01M 117.4(3) . . ?
C01K C01N C027 122.5(3) . . ?
C01M C01N C027 120.2(3) . . ?
H01J C01O H01K 107.9 . . ?
C01S C01O H01J 109.2 . . ?
C01S C01O H01K 109.2 . . ?
C01Y C01O H01J 109.2 . . ?
C01Y C01O H01K 109.2 . . ?
C01Y C01O C01S 112.2(2) . . ?
C00O C01P C02G 121.6(3) . . ?
C00T C01P C00O 117.9(3) . . ?
C00T C01P C02G 120.5(3) . . ?
C024 C01Q H01Q 119.4 . . ?
C03A C01Q H01Q 119.4 . . ?
C03A C01Q C024 121.1(13) . . ?
C015 C01R C02A 123.6(3) . . ?
C01L C01R C015 117.3(3) . . ?
C01L C01R C02A 119.0(3) . . ?
C00X C01S C01O 122.9(3) . . ?
C016 C01S C00X 117.8(3) . . ?
C016 C01S C01O 119.2(3) . . ?
C021 C01T H01T 118.9 . . ?
C021 C01T C040 122.2(4) . . ?
C040 C01T H01T 118.9 . . ?
C016 C01U C02Z 116.7(3) . . ?
C016 C01U C035 120.8(3) . . ?
C02Z C01U C035 122.6(3) . . ?
C03E C01V C03J 119.7(3) . . ?
C03G C01V C03E 117.8(4) . . ?
C03G C01V C03J 122.4(3) . . ?
C02Y C01W H01W 119.7 . . ?
C02Y C01W C042 120.6(4) . . ?
C042 C01W H01W 119.7 . . ?
C033 C01X H01X 120.6 . . ?
C03Q C01X H01X 120.6 . . ?
C03Q C01X C033 118.8(4) . . ?
C00Y C01Y C01O 123.3(3) . . ?
C01J C01Y C00Y 116.7(3) . . ?
C01J C01Y C01O 120.0(3) . . ?
C03W C01Z H01Z 120.4 . . ?
C03W C01Z C041 119.2(5) . . ?
C041 C01Z H01Z 120.4 . . ?
C00Z C020 C028 121.8(3) . . ?
C02T C020 C00Z 117.6(3) . . ?
C02T C020 C028 120.5(3) . . ?
C01T C021 C02F 117.7(4) . . ?
C01T C021 C038 121.7(3) . . ?
C02F C021 C038 120.5(4) . . ?
C00Z C022 O00N 115.7(3) . . ?
C02D C022 O00N 118.4(3) . . ?
C02D C022 C00Z 125.9(3) . . ?
C039 C023 C02M 120.7(3) . . ?
C03B C023 C02M 121.7(3) . . ?
C03B C023 C039 117.6(3) . . ?
C01Q C024 P004 114.8(12) . . ?
C03N C024 P004 122.5(15) . . ?
C03N C024 C01Q 122.3(17) . . ?
C00O C025 O00C 115.4(3) . . ?
C02C C025 O00C 119.2(3) . . ?
C02C C025 C00O 125.1(3) . . ?
C014 C026 H026 120.0 . . ?
C014 C026 C03F 120.0(5) . . ?
C03F C026 H026 120.0 . . ?
C01N C027 H02A 109.5 . . ?
C01N C027 H02B 109.5 . . ?
C01N C027 H02C 109.5 . . ?
H02A C027 H02B 109.5 . . ?
H02A C027 H02C 109.5 . . ?
H02B C027 H02C 109.5 . . ?
C020 C028 H02D 109.5 . . ?
C020 C028 H02E 109.5 . . ?
C020 C028 H02F 109.5 . . ?
H02D C028 H02E 109.5 . . ?
H02D C028 H02F 109.5 . . ?
H02E C028 H02F 109.5 . . ?
C02L C029 H029 119.7 . . ?
C02L C029 C02U 120.5(4) . . ?
C02U C029 H029 119.7 . . ?
C01R C02A H02G 108.6 . . ?
C01R C02A H02H 108.6 . . ?
C01R C02A C02C 114.7(2) . . ?
H02G C02A H02H 107.6 . . ?
C02C C02A H02G 108.6 . . ?
C02C C02A H02H 108.6 . . ?
H02P C02B H02Q 109.5 . . ?
H02P C02B H02R 109.5 . . ?
H02Q C02B H02R 109.5 . . ?
C02Z C02B H02P 109.5 . . ?
C02Z C02B H02Q 109.5 . . ?
C02Z C02B H02R 109.5 . . ?
C00R C02C C02A 122.8(3) . . ?
C025 C02C C00R 117.6(3) . . ?
C025 C02C C02A 119.5(3) . . ?
C011 C02D C032 123.6(3) . . ?
C022 C02D C011 116.6(3) . . ?
C022 C02D C032 119.7(3) . . ?
C00E C02E H02I 119.3 . . ?
C00E C02E C03Q 121.3(4) . . ?
C03Q C02E H02I 119.3 . . ?
C021 C02F H22 119.9 . . ?
C03M C02F C021 120.1(6) . . ?
C03M C02F H22 119.9 . . ?
C01P C02G H02J 109.5 . . ?
C01P C02G H02K 109.5 . . ?
C01P C02G H02L 109.5 . . ?
H02J C02G H02K 109.5 . . ?
H02J C02G H02L 109.5 . . ?
H02K C02G H02L 109.5 . . ?
C01I C02H H02S 109.5 . . ?
C01I C02H H02T 109.5 . . ?
C01I C02H H02U 109.5 . . ?
H02S C02H H02T 109.5 . . ?
H02S C02H H02U 109.5 . . ?
H02T C02H H02U 109.5 . . ?
C01D C02I C02L 118.2(3) . . ?
C01D C02I C03C 122.1(3) . . ?
C02L C02I C03C 119.7(3) . . ?
C02N C02J H02V 120.8 . . ?
C02S C02J H02V 120.8 . . ?
C02S C02J C02N 118.4(7) . . ?
C031 C02K H12 119.7 . . ?
C031 C02K C03K 120.6(4) . . ?
C03K C02K H12 119.7 . . ?
C029 C02L C02I 120.5(3) . . ?
C029 C02L H17 119.7 . . ?
C02I C02L H17 119.7 . . ?
C023 C02M H02Y 109.5 . . ?
C023 C02M H 109.5 . . ?
C023 C02M HA 109.5 . . ?
H02Y C02M H 109.5 . . ?
H02Y C02M HA 109.5 . . ?
H C02M HA 109.5 . . ?
C02J C02N P003 121.3(4) . . ?
C03T C02N P003 119.0(4) . . ?
C03T C02N C02J 119.7(5) . . ?
C01E C02O H13 120.0 . . ?
C030 C02O C01E 119.9(4) . . ?
C030 C02O H13 120.0 . . ?
H18 C02P HB 109.5 . . ?
H18 C02P HC 109.5 . . ?
HB C02P HC 109.5 . . ?
C03C C02P H18 109.5 . . ?
C03C C02P HB 109.5 . . ?
C03C C02P HC 109.5 . . ?
C01D C02Q H19 119.7 . . ?
C02U C02Q C01D 120.6(3) . . ?
C02U C02Q H19 119.7 . . ?
C00Z C02R H02M 109.5 . . ?
C00Z C02R H02N 109.5 . . ?
C00Z C02R H02O 109.5 . . ?
H02M C02R H02N 109.5 . . ?
H02M C02R H02O 109.5 . . ?
H02N C02R H02O 109.5 . . ?
C02J C02S H02Z 118.4 . . ?
C03X C02S C02J 123.1(8) . . ?
C03X C02S H02Z 118.4 . . ?
C011 C02T O007 117.9(3) . . ?
C020 C02T O007 116.8(3) . . ?
C020 C02T C011 125.2(3) . . ?
C029 C02U H20 120.2 . . ?
C02Q C02U C029 119.6(3) . . ?
C02Q C02U H20 120.2 . . ?
C00V C02V C00P 122.6(3) . . ?
C03B C02V C00P 120.4(3) . . ?
C03B C02V C00V 116.9(3) . . ?
C03A C02W H02W 120.3 . . ?
C3 C02W H02W 120.3 . . ?
C3 C02W C03A 119.4(13) . . ?
C03R C02X H02X 119.7 . . ?
C03S C02X H02X 119.7 . . ?
C03S C02X C03R 120.6(5) . . ?
C01B C02Y H02 119.7 . . ?
C01W C02Y C01B 120.6(5) . . ?
C01W C02Y H02 119.7 . . ?
C01G C02Z C01U 118.0(3) . . ?
C01G C02Z C02B 120.4(3) . . ?
C01U C02Z C02B 121.7(3) . . ?
C02O C030 C03D 120.7(3) . . ?
C02O C030 C03K 119.0(4) . . ?
C03K C030 C03D 120.3(3) . . ?
C01E C031 H031 119.9 . . ?
C02K C031 C01E 120.2(5) . . ?
C02K C031 H031 119.9 . . ?
C00R C032 C02D 117.1(2) . . ?
C00R C032 H03A 108.0 . . ?
C00R C032 H03B 108.0 . . ?
C02D C032 H03A 108.0 . . ?
C02D C032 H03B 108.0 . . ?
H03A C032 H03B 107.3 . . ?
C01X C033 H033 119.7 . . ?
C01X C033 C03V 120.7(4) . . ?
C03V C033 H033 119.7 . . ?
C00O C034 H03C 109.5 . . ?
C00O C034 H03D 109.5 . . ?
C00O C034 H03E 109.5 . . ?
H03C C034 H03D 109.5 . . ?
H03C C034 H03E 109.5 . . ?
H03D C034 H03E 109.5 . . ?
C01U C035 H03J 109.5 . . ?
C01U C035 H03K 109.5 . . ?
C01U C035 H03L 109.5 . . ?
H03J C035 H03K 109.5 . . ?
H03J C035 H03L 109.5 . . ?
H03K C035 H03L 109.5 . . ?
C01K C036 H03F 109.5 . . ?
C01K C036 H03G 109.5 . . ?
C01K C036 H03H 109.5 . . ?
H03F C036 H03G 109.5 . . ?
H03F C036 H03H 109.5 . . ?
H03G C036 H03H 109.5 . . ?
C010 C037 H037 119.9 . . ?
C010 C037 C042 120.3(5) . . ?
C042 C037 H037 119.9 . . ?
O01A C038 C021 110.5(3) . . ?
O01A C038 H038 108.6 . . ?
O01A C038 C03L 106.2(3) . . ?
C021 C038 H038 108.6 . . ?
C021 C038 C03L 114.2(3) . . ?
C03L C038 H038 108.6 . . ?
C012 C039 C019 120.7(3) . . ?
C012 C039 C023 117.3(3) . . ?
C023 C039 C019 122.0(3) . . ?
C01Q C03A C02W 118.9(14) . . ?
C01Q C03A H03I 120.6 . . ?
C02W C03A H03I 120.6 . . ?
C023 C03B O00D 115.7(3) . . ?
C023 C03B C02V 125.7(3) . . ?
C02V C03B O00D 118.5(3) . . ?
O00U C03C C02I 108.2(2) . . ?
O00U C03C C02P 111.7(3) . . ?
O00U C03C H21 108.2 . . ?
C02I C03C C02P 112.2(3) . . ?
C02I C03C H21 108.2 . . ?
C02P C03C H21 108.2 . . ?
O00Q C03D C030 112.2(3) . . ?
O00Q C03D H14 106.8 . . ?
O00Q C03D C03H 111.2(3) . . ?
C030 C03D H14 106.8 . . ?
C03H C03D C030 112.6(3) . . ?
C03H C03D H14 106.8 . . ?
C01V C03E H03O 119.1 . . ?
C03O C03E C01V 121.9(4) . . ?
C03O C03E H03O 119.1 . . ?
C026 C03F P005 122.3(3) . . ?
C026 C03F C03R 119.1(4) . . ?
C03R C03F P005 118.1(3) . . ?
C01V C03G H03W 119.5 . . ?
C01V C03G C2 121.0(4) . . ?
C2 C03G H03W 119.5 . . ?
C03D C03H H15 109.5 . . ?
C03D C03H HD 109.5 . . ?
C03D C03H HE 109.5 . . ?
H15 C03H HD 109.5 . . ?
H15 C03H HE 109.5 . . ?
HD C03H HE 109.5 . . ?
C03P C8 H8 117.7 . . ?
C03P C8 C9 124.5(15) . . ?
C9 C8 H8 117.7 . . ?
O00L C03J C01V 107.5(3) . . ?
O00L C03J H03Y 107.6 . . ?
O00L C03J C03Y 111.4(3) . . ?
C01V C03J H03Y 107.6 . . ?
C03Y C03J C01V 115.0(4) . . ?
C03Y C03J H03Y 107.6 . . ?
C02K C03K C030 119.9(4) . . ?
C02K C03K H16 120.0 . . ?
C030 C03K H16 120.0 . . ?
C038 C03L H23 109.5 . . ?
C038 C03L HF 109.5 . . ?
C038 C03L HG 109.5 . . ?
H23 C03L HF 109.5 . . ?
H23 C03L HG 109.5 . . ?
HF C03L HG 109.5 . . ?
C02F C03M H24 119.7 . . ?
C1 C03M C02F 120.6(5) . . ?
C1 C03M H24 119.7 . . ?
C024 C03N H03N 121.2 . . ?
C024 C03N C3 117.6(15) . . ?
C3 C03N H03N 121.2 . . ?
C03E C03O H03Z 120.2 . . ?
C03E C03O C03Z 119.7(4) . . ?
C03Z C03O H03Z 120.2 . . ?
C8 C03P H03M 121.7 . . ?
C041 C03P C8 116.6(9) . . ?
C041 C03P H03M 121.7 . . ?
C041 C03P H03P 120.5 . . ?
C041 C03P C10 118.9(11) . . ?
C10 C03P H03P 120.5 . . ?
C01X C03Q C02E 120.4(4) . . ?
C01X C03Q H03Q 119.8 . . ?
C02E C03Q H03Q 119.8 . . ?
C02X C03R C03F 119.7(5) . . ?
C02X C03R H03R 120.2 . . ?
C03F C03R H03R 120.2 . . ?
C014 C03S C02X 120.8(4) . . ?
C014 C03S H03S 119.6 . . ?
C02X C03S H03S 119.6 . . ?
C02N C03T H03T 120.5 . . ?
C02N C03T C03U 119.0(7) . . ?
C03U C03T H03T 120.5 . . ?
C03T C03U H03U 119.7 . . ?
C03X C03U C03T 120.5(7) . . ?
C03X C03U H03U 119.7 . . ?
C00E C03V C033 120.8(4) . . ?
C00E C03V H03V 119.6 . . ?
C033 C03V H03V 119.6 . . ?
C01Z C03W P006 117.7(3) . . ?
C01Z C03W C11 115.2(10) . . ?
C9 C03W P006 121.1(7) . . ?
C9 C03W C01Z 120.4(8) . . ?
C11 C03W P006 123.5(8) . . ?
C02S C03X C03U 119.1(7) . . ?
C02S C03X H03X 120.5 . . ?
C03U C03X H03X 120.5 . . ?
C03J C03Y H03 109.5 . . ?
C03J C03Y HH 109.5 . . ?
C03J C03Y HI 109.5 . . ?
H03 C03Y HH 109.5 . . ?
H03 C03Y HI 109.5 . . ?
HH C03Y HI 109.5 . . ?
C03O C03Z H1 120.4 . . ?
C2 C03Z C03O 119.2(4) . . ?
C2 C03Z H1 120.4 . . ?
C01T C040 H040 120.5 . . ?
C1 C040 C01T 119.1(6) . . ?
C1 C040 H040 120.5 . . ?
C01Z C041 H041 119.4 . . ?
C03P C041 C01Z 121.2(5) . . ?
C03P C041 H041 119.4 . . ?
C01W C042 C037 119.3(5) . . ?
C01W C042 H042 120.4 . . ?
C037 C042 H042 120.4 . . ?
C8 C9 H9 122.1 . . ?
C03W C9 C8 115.8(14) . . ?
C03W C9 H9 122.1 . . ?
C03M C1 H1A 119.9 . . ?
C040 C1 C03M 120.2(6) . . ?
C040 C1 H1A 119.9 . . ?
C03G C2 H2 119.8 . . ?
C03Z C2 C03G 120.5(4) . . ?
C03Z C2 H2 119.8 . . ?
C02W C3 H3 119.8 . . ?
C03N C3 C02W 120.3(11) . . ?
C03N C3 H3 119.8 . . ?
C0 C4 H4 119.3 . . ?
C6 C4 H4 119.3 . . ?
C6 C4 C0 121.4(8) . . ?
C4 C0 P004 121.0(5) . . ?
C7 C0 P004 119.8(6) . . ?
C7 C0 C4 119.1(7) . . ?
C6 C5 H5 118.5 . . ?
C6 C5 C3A 123.0(8) . . ?
C3A C5 H5 118.5 . . ?
C4 C6 H6 120.7 . . ?
C5 C6 C4 118.6(8) . . ?
C5 C6 H6 120.7 . . ?
C0 C7 H7 119.8 . . ?
C0 C7 C3A 120.4(8) . . ?
C3A C7 H7 119.8 . . ?
C5 C3A C7 117.4(9) . . ?
C5 C3A H3A 121.3 . . ?
C7 C3A H3A 121.3 . . ?
C03P C10 H10 121.9 . . ?
C03P C10 C11 116.1(17) . . ?
C11 C10 H10 121.9 . . ?
C03W C11 C10 123.5(15) . . ?
C03W C11 H11 118.3 . . ?
C10 C11 H11 118.3 . . ?

loop_
_geom_bond_atom_site_label_1
_geom_bond_atom_site_label_2
_geom_bond_distance
_geom_bond_site_symmetry_2
_geom_bond_publ_flag
P001 O009 1.461(2) . ?
P001 C00E 1.773(3) . ?
P001 O00F 1.587(2) . ?
P001 O00N 1.578(2) . ?
P002 O00H 1.583(2) . ?
P002 O00I 1.453(3) . ?
P002 O00S 1.585(3) . ?
P002 C010 1.781(3) . ?
P003 O008 1.587(2) . ?
P003 O00G 1.462(3) . ?
P003 O00J 1.590(3) . ?
P003 C02N 1.768(4) . ?
P004 O00C 1.595(3) . ?
P004 O00M 1.582(2) . ?
P004 O013 1.449(3) . ?
P004 C024 1.90(2) . ?
P004 C0 1.749(8) . ?
P005 O007 1.587(3) . ?
P005 O00B 1.590(2) . ?
P005 O00K 1.462(3) . ?
P005 C03F 1.780(3) . ?
P006 O00A 1.585(3) . ?
P006 O00D 1.589(2) . ?
P006 O018 1.460(3) . ?
P006 C03W 1.778(4) . ?
O007 C02T 1.419(4) . ?
O008 C01H 1.403(4) . ?
O00A C01G 1.407(4) . ?
O00B C01M 1.410(4) . ?
O00C C025 1.414(4) . ?
O00D C03B 1.427(4) . ?
C00E C02E 1.353(6) . ?
C00E C03V 1.367(6) . ?
O00F C00T 1.406(4) . ?
O00H C01J 1.415(4) . ?
O00J C012 1.414(4) . ?
O00L H00L 0.8400 . ?
O00L C03J 1.438(4) . ?
O00M C01L 1.410(4) . ?
O00N C022 1.418(4) . ?
C00O C01P 1.393(5) . ?
C00O C025 1.395(5) . ?
C00O C034 1.514(5) . ?
C00P H00A 0.9900 . ?
C00P H00B 0.9900 . ?
C00P C00X 1.524(4) . ?
C00P C02V 1.525(5) . ?
O00Q H00Q 0.8400 . ?
O00Q C03D 1.429(4) . ?
C00R C00T 1.395(5) . ?
C00R C02C 1.420(5) . ?
C00R C032 1.524(5) . ?
O00S C016 1.418(4) . ?
C00T C01P 1.392(5) . ?
O00U H00U 0.8400 . ?
O00U C03C 1.417(4) . ?
C00V C00W 1.514(4) . ?
C00V C012 1.402(5) . ?
C00V C02V 1.405(5) . ?
C00W H00C 0.9900 . ?
C00W H00D 0.9900 . ?
C00W C00Y 1.525(4) . ?
C00X C01G 1.404(5) . ?
C00X C01S 1.400(5) . ?
C00Y C01H 1.390(5) . ?
C00Y C01Y 1.412(4) . ?
C00Z C020 1.396(5) . ?
C00Z C022 1.390(5) . ?
C00Z C02R 1.514(5) . ?
C010 C01B 1.391(6) . ?
C010 C037 1.384(6) . ?
C011 C01F 1.525(5) . ?
C011 C02D 1.412(5) . ?
C011 C02T 1.393(5) . ?
C012 C039 1.384(5) . ?
C014 H014 0.9500 . ?
C014 C026 1.392(6) . ?
C014 C03S 1.368(8) . ?
C015 C01F 1.523(5) . ?
C015 C01M 1.389(5) . ?
C015 C01R 1.403(5) . ?
C016 C01S 1.387(5) . ?
C016 C01U 1.401(5) . ?
C017 H01C 0.9800 . ?
C017 H01D 0.9800 . ?
C017 H01E 0.9800 . ?
C017 C01C 1.496(5) . ?
C019 H01F 0.9800 . ?
C019 H01G 0.9800 . ?
C019 H01H 0.9800 . ?
C019 C039 1.500(5) . ?
O01A H01N 0.8400 . ?
O01A C038 1.438(4) . ?
C01B H01I 0.9500 . ?
C01B C02Y 1.394(6) . ?
C01C C01H 1.384(5) . ?
C01C C01I 1.404(5) . ?
C01D H01M 0.9500 . ?
C01D C02I 1.384(5) . ?
C01D C02Q 1.396(5) . ?
C01E H01L 0.9500 . ?
C01E C02O 1.397(7) . ?
C01E C031 1.371(7) . ?
C01F H01A 0.9900 . ?
C01F H01B 0.9900 . ?
C01G C02Z 1.375(5) . ?
C01I C01J 1.384(5) . ?
C01I C02H 1.506(5) . ?
C01J C01Y 1.398(4) . ?
C01K C01L 1.398(5) . ?
C01K C01N 1.388(5) . ?
C01K C036 1.514(5) . ?
C01L C01R 1.390(5) . ?
C01M C01N 1.395(5) . ?
C01N C027 1.512(5) . ?
C01O H01J 0.9900 . ?
C01O H01K 0.9900 . ?
C01O C01S 1.523(4) . ?
C01O C01Y 1.521(5) . ?
C01P C02G 1.511(5) . ?
C01Q H01Q 0.9500 . ?
C01Q C024 1.37(2) . ?
C01Q C03A 1.33(2) . ?
C01R C02A 1.519(4) . ?
C01T H01T 0.9500 . ?
C01T C021 1.379(5) . ?
C01T C040 1.386(6) . ?
C01U C02Z 1.403(5) . ?
C01U C035 1.501(5) . ?
C01V C03E 1.378(5) . ?
C01V C03G 1.358(5) . ?
C01V C03J 1.519(5) . ?
C01W H01W 0.9500 . ?
C01W C02Y 1.362(8) . ?
C01W C042 1.390(8) . ?
C01X H01X 0.9500 . ?
C01X C033 1.359(7) . ?
C01X C03Q 1.351(7) . ?
C01Z H01Z 0.9500 . ?
C01Z C03W 1.367(6) . ?
C01Z C041 1.400(7) . ?
C020 C028 1.507(5) . ?
C020 C02T 1.384(5) . ?
C021 C02F 1.393(6) . ?
C021 C038 1.500(5) . ?
C022 C02D 1.387(5) . ?
C023 C02M 1.509(5) . ?
C023 C039 1.403(5) . ?
C023 C03B 1.381(5) . ?
C024 C03N 1.355(19) . ?
C025 C02C 1.386(5) . ?
C026 H026 0.9500 . ?
C026 C03F 1.394(6) . ?
C027 H02A 0.9800 . ?
C027 H02B 0.9800 . ?
C027 H02C 0.9800 . ?
C028 H02D 0.9800 . ?
C028 H02E 0.9800 . ?
C028 H02F 0.9800 . ?
C029 H029 0.9500 . ?
C029 C02L 1.380(6) . ?
C029 C02U 1.381(6) . ?
C02A H02G 0.9900 . ?
C02A H02H 0.9900 . ?
C02A C02C 1.529(4) . ?
C02B H02P 0.9800 . ?
C02B H02Q 0.9800 . ?
C02B H02R 0.9800 . ?
C02B C02Z 1.508(5) . ?
C02D C032 1.525(5) . ?
C02E H02I 0.9500 . ?
C02E C03Q 1.370(6) . ?
C02F H22 0.9500 . ?
C02F C03M 1.388(10) . ?
C02G H02J 0.9800 . ?
C02G H02K 0.9800 . ?
C02G H02L 0.9800 . ?
C02H H02S 0.9800 . ?
C02H H02T 0.9800 . ?
C02H H02U 0.9800 . ?
C02I C02L 1.394(5) . ?
C02I C03C 1.510(4) . ?
C02J H02V 0.9500 . ?
C02J C02N 1.393(7) . ?
C02J C02S 1.382(8) . ?
C02K H12 0.9500 . ?
C02K C031 1.349(8) . ?
C02K C03K 1.391(6) . ?
C02L H17 0.9500 . ?
C02M H02Y 0.9800 . ?
C02M H 0.9800 . ?
C02M HA 0.9800 . ?
C02N C03T 1.382(7) . ?
C02O H13 0.9500 . ?
C02O C030 1.374(6) . ?
C02P H18 0.9800 . ?
C02P HB 0.9800 . ?
C02P HC 0.9800 . ?
C02P C03C 1.516(5) . ?
C02Q H19 0.9500 . ?
C02Q C02U 1.356(5) . ?
C02R H02M 0.9800 . ?
C02R H02N 0.9800 . ?
C02R H02O 0.9800 . ?
C02S H02Z 0.9500 . ?
C02S C03X 1.324(13) . ?
C02U H20 0.9500 . ?
C02V C03B 1.395(4) . ?
C02W H02W 0.9500 . ?
C02W C03A 1.407(18) . ?
C02W C3 1.39(2) . ?
C02X H02X 0.9500 . ?
C02X C03R 1.379(6) . ?
C02X C03S 1.369(8) . ?
C02Y H02 0.9500 . ?
C030 C03D 1.519(5) . ?
C030 C03K 1.393(5) . ?
C031 H031 0.9500 . ?
C032 H03A 0.9900 . ?
C032 H03B 0.9900 . ?
C033 H033 0.9500 . ?
C033 C03V 1.366(7) . ?
C034 H03C 0.9800 . ?
C034 H03D 0.9800 . ?
C034 H03E 0.9800 . ?
C035 H03J 0.9800 . ?
C035 H03K 0.9800 . ?
C035 H03L 0.9800 . ?
C036 H03F 0.9800 . ?
C036 H03G 0.9800 . ?
C036 H03H 0.9800 . ?
C037 H037 0.9500 . ?
C037 C042 1.394(6) . ?
C038 H038 1.0000 . ?
C038 C03L 1.532(6) . ?
C03A H03I 0.9500 . ?
C03C H21 1.0000 . ?
C03D H14 1.0000 . ?
C03D C03H 1.518(6) . ?
C03E H03O 0.9500 . ?
C03E C03O 1.357(7) . ?
C03F C03R 1.399(6) . ?
C03G H03W 0.9500 . ?
C03G C2 1.387(7) . ?
C03H H15 0.9800 . ?
C03H HD 0.9800 . ?
C03H HE 0.9800 . ?
C8 H8 0.9500 . ?
C8 C03P 1.34(2) . ?
C8 C9 1.41(2) . ?
C03J H03Y 1.0000 . ?
C03J C03Y 1.487(6) . ?
C03K H16 0.9500 . ?
C03L H23 0.9800 . ?
C03L HF 0.9800 . ?
C03L HG 0.9800 . ?
C03M H24 0.9500 . ?
C03M C1 1.372(11) . ?
C03N H03N 0.9500 . ?
C03N C3 1.39(2) . ?
C03O H03Z 0.9500 . ?
C03O C03Z 1.385(8) . ?
C03P H03M 0.9500 . ?
C03P H03P 0.9500 . ?
C03P C041 1.337(8) . ?
C03P C10 1.37(2) . ?
C03Q H03Q 0.9500 . ?
C03R H03R 0.9500 . ?
C03S H03S 0.9500 . ?
C03T H03T 0.9500 . ?
C03T C03U 1.399(10) . ?
C03U H03U 0.9500 . ?
C03U C03X 1.381(14) . ?
C03V H03V 0.9500 . ?
C03W C9 1.351(17) . ?
C03W C11 1.38(2) . ?
C03X H03X 0.9500 . ?
C03Y H03 0.9800 . ?
C03Y HH 0.9800 . ?
C03Y HI 0.9800 . ?
C03Z H1 0.9500 . ?
C03Z C2 1.350(8) . ?
C040 H040 0.9500 . ?
C040 C1 1.367(9) . ?
C041 H041 0.9500 . ?
C042 H042 0.9500 . ?
C9 H9 0.9500 . ?
C1 H1A 0.9500 . ?
C2 H2 0.9500 . ?
C3 H3 0.9500 . ?
C4 H4 0.9500 . ?
C4 C0 1.388(10) . ?
C4 C6 1.364(10) . ?
C0 C7 1.359(10) . ?
C5 H5 0.9500 . ?
C5 C6 1.344(14) . ?
C5 C3A 1.376(16) . ?
C6 H6 0.9500 . ?
C7 H7 0.9500 . ?
C7 C3A 1.407(13) . ?
C3A H3A 0.9500 . ?
C10 H10 0.9500 . ?
C10 C11 1.39(3) . ?
C11 H11 0.9500 . ?

loop_
_geom_torsion_atom_site_label_1
_geom_torsion_atom_site_label_2
_geom_torsion_atom_site_label_3
_geom_torsion_atom_site_label_4
_geom_torsion
_geom_torsion_site_symmetry_1
_geom_torsion_site_symmetry_2
_geom_torsion_site_symmetry_3
_geom_torsion_site_symmetry_4
_geom_torsion_publ_flag
P001 C00E C02E C03Q -178.2(6) . . . . ?
P001 C00E C03V C033 177.4(6) . . . . ?
P001 O00F C00T C00R -78.6(3) . . . . ?
P001 O00F C00T C01P 104.7(3) . . . . ?
P001 O00N C022 C00Z -100.9(3) . . . . ?
P001 O00N C022 C02D 81.9(3) . . . . ?
P002 O00H C01J C01I 97.4(3) . . . . ?
P002 O00H C01J C01Y -87.3(3) . . . . ?
P002 O00S C016 C01S 86.0(3) . . . . ?
P002 O00S C016 C01U -97.9(3) . . . . ?
P002 C010 C01B C02Y -173.4(3) . . . . ?
P002 C010 C037 C042 172.5(3) . . . . ?
P003 O008 C01H C00Y 82.7(3) . . . . ?
P003 O008 C01H C01C -103.6(3) . . . . ?
P003 O00J C012 C00V -82.5(3) . . . . ?
P003 O00J C012 C039 100.9(3) . . . . ?
P003 C02N C03T C03U 176.5(4) . . . . ?
P004 O00C C025 C00O -101.2(3) . . . . ?
P004 O00C C025 C02C 83.6(3) . . . . ?
P004 O00M C01L C01K 103.4(3) . . . . ?
P004 O00M C01L C01R -82.4(3) . . . . ?
P004 C024 C03N C3 178.0(13) . . . . ?
P004 C0 C7 C3A 178.1(7) . . . . ?
P005 O007 C02T C011 -85.9(3) . . . . ?
P005 O007 C02T C020 97.6(3) . . . . ?
P005 O00B C01M C015 85.6(3) . . . . ?
P005 O00B C01M C01N -99.6(3) . . . . ?
P005 C03F C03R C02X 174.3(4) . . . . ?
P006 O00A C01G C00X -81.5(3) . . . . ?
P006 O00A C01G C02Z 102.1(3) . . . . ?
P006 O00D C03B C023 -104.0(3) . . . . ?
P006 O00D C03B C02V 78.4(3) . . . . ?
P006 C03W C9 C8 178.5(11) . . . . ?
P006 C03W C11 C10 175.9(16) . . . . ?
O007 P005 O00B C01M -86.4(3) . . . . ?
O007 P005 C03F C026 -132.9(3) . . . . ?
O007 P005 C03F C03R 55.0(3) . . . . ?
O008 P003 O00J C012 90.2(2) . . . . ?
O008 P003 C02N C02J 59.8(4) . . . . ?
O008 P003 C02N C03T -117.1(3) . . . . ?
O009 P001 C00E C02E -173.1(5) . . . . ?
O009 P001 C00E C03V 10.3(5) . . . . ?
O009 P001 O00F C00T -29.9(3) . . . . ?
O009 P001 O00N C022 27.6(3) . . . . ?
O00A P006 O00D C03B -95.6(2) . . . . ?
O00A P006 C03W C01Z 106.9(4) . . . . ?
O00A P006 C03W C9 -83.6(14) . . . . ?
O00A P006 C03W C11 -50.5(17) . . . . ?
O00A C01G C02Z C01U 173.4(3) . . . . ?
O00A C01G C02Z C02B -5.6(5) . . . . ?
O00B P005 O007 C02T 86.9(3) . . . . ?
O00B P005 C03F C026 -24.1(4) . . . . ?
O00B P005 C03F C03R 163.8(3) . . . . ?
O00B C01M C01N C01K -171.6(3) . . . . ?
O00B C01M C01N C027 9.2(4) . . . . ?
O00C P004 O00M C01L 87.8(3) . . . . ?
O00C P004 C0 C4 -129.3(5) . . . . ?
O00C P004 C0 C7 54.6(7) . . . . ?
O00C C025 C02C C00R 175.1(3) . . . . ?
O00C C025 C02C C02A -1.7(4) . . . . ?
O00D P006 O00A C01G 96.7(2) . . . . ?
O00D P006 C03W C01Z -145.2(4) . . . . ?
O00D P006 C03W C9 24.4(14) . . . . ?
O00D P006 C03W C11 57.4(18) . . . . ?
C00E P001 O00F C00T -157.1(2) . . . . ?
C00E P001 O00N C022 154.6(2) . . . . ?
C00E C02E C03Q C01X 3.3(12) . . . . ?
O00F P001 C00E C02E -47.3(5) . . . . ?
O00F P001 C00E C03V 136.2(4) . . . . ?
O00F P001 O00N C022 -97.0(2) . . . . ?
O00F C00T C01P C00O 175.8(3) . . . . ?
O00F C00T C01P C02G -3.3(4) . . . . ?
O00G P003 O008 C01H 37.2(3) . . . . ?
O00G P003 O00J C012 -36.6(3) . . . . ?
O00G P003 C02N C02J -174.3(4) . . . . ?
O00G P003 C02N C03T 8.7(4) . . . . ?
O00H P002 O00S C016 -85.1(3) . . . . ?
O00H P002 C010 C01B -160.6(3) . . . . ?
O00H P002 C010 C037 26.6(3) . . . . ?
O00H C01J C01Y C00Y -169.9(2) . . . . ?
O00H C01J C01Y C01O 8.6(4) . . . . ?
O00I P002 O00H C01J -40.2(3) . . . . ?
O00I P002 O00S C016 41.8(3) . . . . ?
O00I P002 C010 C01B 73.8(3) . . . . ?
O00I P002 C010 C037 -99.0(3) . . . . ?
O00J P003 O008 C01H -89.6(3) . . . . ?
O00J P003 C02N C02J -47.0(4) . . . . ?
O00J P003 C02N C03T 136.1(3) . . . . ?
O00J C012 C039 C019 0.2(5) . . . . ?
O00J C012 C039 C023 177.9(3) . . . . ?
O00K P005 O007 C02T -39.8(3) . . . . ?
O00K P005 O00B C01M 40.4(3) . . . . ?
O00K P005 C03F C026 101.3(3) . . . . ?
O00K P005 C03F C03R -70.9(3) . . . . ?
O00M P004 O00C C025 -88.8(2) . . . . ?
O00M P004 C0 C4 122.6(5) . . . . ?
O00M P004 C0 C7 -53.5(7) . . . . ?
O00M C01L C01R C015 -170.1(2) . . . . ?
O00M C01L C01R C02A 5.9(4) . . . . ?
O00N P001 C00E C02E 60.3(5) . . . . ?
O00N P001 C00E C03V -116.2(4) . . . . ?
O00N P001 O00F C00T 95.5(2) . . . . ?
O00N C022 C02D C011 173.3(3) . . . . ?
O00N C022 C02D C032 -2.7(4) . . . . ?
C00O C025 C02C C00R 0.4(5) . . . . ?
C00O C025 C02C C02A -176.4(3) . . . . ?
C00P C00X C01G O00A 3.6(4) . . . . ?
C00P C00X C01G C02Z 179.7(3) . . . . ?
C00P C00X C01S C016 -176.2(3) . . . . ?
C00P C00X C01S C01O 3.7(5) . . . . ?
C00P C02V C03B O00D 2.5(4) . . . . ?
C00P C02V C03B C023 -174.8(3) . . . . ?
C00R C00T C01P C00O -0.6(5) . . . . ?
C00R C00T C01P C02G -179.8(3) . . . . ?
O00S P002 O00H C01J 86.5(2) . . . . ?
O00S P002 C010 C01B -51.8(3) . . . . ?
O00S P002 C010 C037 135.4(3) . . . . ?
O00S C016 C01S C00X 171.9(3) . . . . ?
O00S C016 C01S C01O -8.1(4) . . . . ?
O00S C016 C01U C02Z -171.5(3) . . . . ?
O00S C016 C01U C035 8.7(5) . . . . ?
C00T C00R C02C C025 1.0(4) . . . . ?
C00T C00R C02C C02A 177.7(3) . . . . ?
C00T C00R C032 C02D 90.2(4) . . . . ?
C00V C00W C00Y C01H -83.9(4) . . . . ?
C00V C00W C00Y C01Y 99.9(3) . . . . ?
C00V C012 C039 C019 -176.2(3) . . . . ?
C00V C012 C039 C023 1.6(5) . . . . ?
C00V C02V C03B O00D 177.7(2) . . . . ?
C00V C02V C03B C023 0.3(5) . . . . ?
C00W C00V C012 O00J -0.1(4) . . . . ?
C00W C00V C012 C039 176.2(3) . . . . ?
C00W C00V C02V C00P -2.0(4) . . . . ?
C00W C00V C02V C03B -177.0(3) . . . . ?
C00W C00Y C01H O008 -6.7(4) . . . . ?
C00W C00Y C01H C01C -179.6(3) . . . . ?
C00W C00Y C01Y C01J 175.4(3) . . . . ?
C00W C00Y C01Y C01O -3.1(4) . . . . ?
C00X C00P C02V C00V 92.9(3) . . . . ?
C00X C00P C02V C03B -92.2(4) . . . . ?
C00X C01G C02Z C01U -2.7(5) . . . . ?
C00X C01G C02Z C02B 178.3(4) . . . . ?
C00Z C020 C02T O007 171.6(3) . . . . ?
C00Z C020 C02T C011 -4.5(5) . . . . ?
C00Z C022 C02D C011 -3.6(5) . . . . ?
C00Z C022 C02D C032 -179.6(3) . . . . ?
C010 P002 O00H C01J -166.3(2) . . . . ?
C010 P002 O00S C016 168.3(2) . . . . ?
C010 C01B C02Y C01W -0.2(7) . . . . ?
C010 C037 C042 C01W 1.4(7) . . . . ?
C011 C02D C032 C00R 98.1(4) . . . . ?
C012 C00V C00W C00Y 92.4(3) . . . . ?
C012 C00V C02V C00P 174.3(3) . . . . ?
C012 C00V C02V C03B -0.7(4) . . . . ?
O013 P004 O00C C025 38.7(3) . . . . ?
O013 P004 O00M C01L -39.5(3) . . . . ?
O013 P004 C0 C4 -2.4(6) . . . . ?
O013 P004 C0 C7 -178.5(6) . . . . ?
C014 C026 C03F P005 -173.3(4) . . . . ?
C014 C026 C03F C03R -1.2(6) . . . . ?
C015 C01M C01N C01K 2.8(5) . . . . ?
C015 C01M C01N C027 -176.4(3) . . . . ?
C015 C01R C02A C02C -99.4(4) . . . . ?
C016 C01U C02Z C01G -1.0(5) . . . . ?
C016 C01U C02Z C02B 178.0(3) . . . . ?
C017 C01C C01H O008 10.8(4) . . . . ?
C017 C01C C01H C00Y -176.1(3) . . . . ?
C017 C01C C01I C01J 180.0(3) . . . . ?
C017 C01C C01I C02H -2.1(5) . . . . ?
O018 P006 O00A C01G -28.4(3) . . . . ?
O018 P006 O00D C03B 30.0(3) . . . . ?
O018 P006 C03W C01Z -19.2(5) . . . . ?
O018 P006 C03W C9 150.4(14) . . . . ?
O018 P006 C03W C11 -176.6(17) . . . . ?
C01B C010 C037 C042 -0.1(6) . . . . ?
C01C C01I C01J O00H 170.1(3) . . . . ?
C01C C01I C01J C01Y -4.8(5) . . . . ?
C01D C02I C02L C029 -0.4(6) . . . . ?
C01D C02I C03C O00U 29.6(4) . . . . ?
C01D C02I C03C C02P -94.0(4) . . . . ?
C01D C02Q C02U C029 -1.5(7) . . . . ?
C01E C02O C030 C03D -178.4(4) . . . . ?
C01E C02O C030 C03K 1.2(6) . . . . ?
C01F C011 C02D C022 -179.5(3) . . . . ?
C01F C011 C02D C032 -3.6(5) . . . . ?
C01F C011 C02T O007 7.4(4) . . . . ?
C01F C011 C02T C020 -176.5(3) . . . . ?
C01F C015 C01M O00B -8.0(4) . . . . ?
C01F C015 C01M C01N 177.8(3) . . . . ?
C01F C015 C01R C01L 178.9(3) . . . . ?
C01F C015 C01R C02A 3.1(4) . . . . ?
C01G C00X C01S C016 0.0(4) . . . . ?
C01G C00X C01S C01O 180.0(3) . . . . ?
C01H C00Y C01Y C01J -1.0(4) . . . . ?
C01H C00Y C01Y C01O -179.4(3) . . . . ?
C01H C01C C01I C01J 0.5(4) . . . . ?
C01H C01C C01I C02H 178.4(3) . . . . ?
C01I C01C C01H O008 -169.7(3) . . . . ?
C01I C01C C01H C00Y 3.4(5) . . . . ?
C01I C01J C01Y C00Y 5.0(4) . . . . ?
C01I C01J C01Y C01O -176.5(3) . . . . ?
C01K C01L C01R C015 3.5(4) . . . . ?
C01K C01L C01R C02A 179.6(3) . . . . ?
C01L C01K C01N C01M 1.9(4) . . . . ?
C01L C01K C01N C027 -179.0(3) . . . . ?
C01L C01R C02A C02C 84.8(4) . . . . ?
C01M C015 C01F C011 -86.8(3) . . . . ?
C01M C015 C01R C01L 1.1(4) . . . . ?
C01M C015 C01R C02A -174.7(3) . . . . ?
C01N C01K C01L O00M 168.8(3) . . . . ?
C01N C01K C01L C01R -5.1(5) . . . . ?
C01P C00O C025 O00C -176.8(3) . . . . ?
C01P C00O C025 C02C -2.0(5) . . . . ?
C01Q C024 C03N C3 6(3) . . . . ?
C01R C015 C01F C011 95.5(4) . . . . ?
C01R C015 C01M O00B 169.9(3) . . . . ?
C01R C015 C01M C01N -4.4(4) . . . . ?
C01R C02A C02C C00R 91.2(4) . . . . ?
C01R C02A C02C C025 -92.2(3) . . . . ?
C01S C00X C01G O00A -172.8(3) . . . . ?
C01S C00X C01G C02Z 3.2(5) . . . . ?
C01S C016 C01U C02Z 4.3(5) . . . . ?
C01S C016 C01U C035 -175.5(3) . . . . ?
C01S C01O C01Y C00Y -94.3(3) . . . . ?
C01S C01O C01Y C01J 87.4(3) . . . . ?
C01T C021 C02F C03M 1.8(6) . . . . ?
C01T C021 C038 O01A 82.9(4) . . . . ?
C01T C021 C038 C03L -36.7(5) . . . . ?
C01T C040 C1 C03M 0.3(9) . . . . ?
C01U C016 C01S C00X -3.8(5) . . . . ?
C01U C016 C01S C01O 176.3(3) . . . . ?
C01V C03E C03O C03Z -2.8(8) . . . . ?
C01V C03G C2 C03Z -1.6(9) . . . . ?
C01X C033 C03V C00E -1.5(12) . . . . ?
C01Y C00Y C01H O008 169.8(2) . . . . ?
C01Y C00Y C01H C01C -3.2(5) . . . . ?
C01Y C01O C01S C00X 92.4(4) . . . . ?
C01Y C01O C01S C016 -87.6(4) . . . . ?
C01Z C03W C9 C8 -12.3(19) . . . . ?
C01Z C03W C11 C10 18(3) . . . . ?
C020 C00Z C022 O00N -174.2(3) . . . . ?
C020 C00Z C022 C02D 2.8(5) . . . . ?
C021 C01T C040 C1 1.1(7) . . . . ?
C021 C02F C03M C1 -0.6(9) . . . . ?
C022 C00Z C020 C028 -178.2(3) . . . . ?
C022 C00Z C020 C02T 1.2(5) . . . . ?
C022 C02D C032 C00R -86.2(4) . . . . ?
C024 P004 O00C C025 173.4(7) . . . . ?
C024 P004 O00M C01L -174.5(7) . . . . ?
C024 C01Q C03A C02W 3(3) . . . . ?
C024 C03N C3 C02W -6(2) . . . . ?
C025 C00O C01P C00T 2.0(5) . . . . ?
C025 C00O C01P C02G -178.9(3) . . . . ?
C026 C014 C03S C02X 0.9(8) . . . . ?
C026 C03F C03R C02X 1.9(6) . . . . ?
C028 C020 C02T O007 -8.9(5) . . . . ?
C028 C020 C02T C011 175.0(3) . . . . ?
C02C C00R C00T O00F -177.2(2) . . . . ?
C02C C00R C00T C01P -0.9(5) . . . . ?
C02C C00R C032 C02D -94.0(4) . . . . ?
C02D C011 C01F C015 -92.4(4) . . . . ?
C02D C011 C02T O007 -172.4(3) . . . . ?
C02D C011 C02T C020 3.7(5) . . . . ?
C02E C00E C03V C033 0.6(10) . . . . ?
C02F C021 C038 O01A -94.5(4) . . . . ?
C02F C021 C038 C03L 145.9(4) . . . . ?
C02F C03M C1 C040 -0.5(10) . . . . ?
C02H C01I C01J O00H -7.9(4) . . . . ?
C02H C01I C01J C01Y 177.2(3) . . . . ?
C02I C01D C02Q C02U 1.0(6) . . . . ?
C02J C02N C03T C03U -0.5(7) . . . . ?
C02J C02S C03X C03U 0.2(12) . . . . ?
C02L C029 C02U C02Q 1.0(8) . . . . ?
C02L C02I C03C O00U -150.8(3) . . . . ?
C02L C02I C03C C02P 85.6(4) . . . . ?
C02M C023 C039 C012 179.1(3) . . . . ?
C02M C023 C039 C019 -3.2(5) . . . . ?
C02M C023 C03B O00D 2.6(5) . . . . ?
C02M C023 C03B C02V -179.9(3) . . . . ?
C02N P003 O008 C01H 164.4(3) . . . . ?
C02N P003 O00J C012 -165.3(3) . . . . ?
C02N C02J C02S C03X -3.4(11) . . . . ?
C02N C03T C03U C03X -2.7(9) . . . . ?
C02O C01E C031 C02K 2.4(8) . . . . ?
C02O C030 C03D O00Q -117.9(4) . . . . ?
C02O C030 C03D C03H 115.7(4) . . . . ?
C02O C030 C03K C02K 1.7(6) . . . . ?
C02Q C01D C02I C02L 0.0(5) . . . . ?
C02Q C01D C02I C03C 179.6(3) . . . . ?
C02R C00Z C020 C028 2.4(6) . . . . ?
C02R C00Z C020 C02T -178.2(3) . . . . ?
C02R C00Z C022 O00N 5.2(5) . . . . ?
C02R C00Z C022 C02D -177.8(3) . . . . ?
C02S C02J C02N P003 -173.5(5) . . . . ?
C02S C02J C02N C03T 3.4(8) . . . . ?
C02T C011 C01F C015 87.7(4) . . . . ?
C02T C011 C02D C022 0.4(4) . . . . ?
C02T C011 C02D C032 176.2(3) . . . . ?
C02U C029 C02L C02I -0.1(8) . . . . ?
C02V C00P C00X C01G 85.7(4) . . . . ?
C02V C00P C00X C01S -98.2(4) . . . . ?
C02V C00V C00W C00Y -91.4(4) . . . . ?
C02V C00V C012 O00J -176.5(3) . . . . ?
C02V C00V C012 C039 -0.2(5) . . . . ?
C02Y C01W C042 C037 -2.1(7) . . . . ?
C031 C01E C02O C030 -3.3(7) . . . . ?
C031 C02K C03K C030 -2.6(6) . . . . ?
C032 C00R C00T O00F -1.2(4) . . . . ?
C032 C00R C00T C01P 175.1(3) . . . . ?
C032 C00R C02C C025 -175.0(3) . . . . ?
C032 C00R C02C C02A 1.7(4) . . . . ?
C033 C01X C03Q C02E -4.1(11) . . . . ?
C034 C00O C01P C00T -176.7(3) . . . . ?
C034 C00O C01P C02G 2.4(5) . . . . ?
C034 C00O C025 O00C 1.9(5) . . . . ?
C034 C00O C025 C02C 176.8(3) . . . . ?
C035 C01U C02Z C01G 178.8(3) . . . . ?
C035 C01U C02Z C02B -2.2(6) . . . . ?
C036 C01K C01L O00M -10.7(4) . . . . ?
C036 C01K C01L C01R 175.4(3) . . . . ?
C036 C01K C01N C01M -178.7(3) . . . . ?
C036 C01K C01N C027 0.5(5) . . . . ?
C037 C010 C01B C02Y -0.5(6) . . . . ?
C038 C021 C02F C03M 179.4(4) . . . . ?
C039 C023 C03B O00D -176.4(3) . . . . ?
C039 C023 C03B C02V 1.0(5) . . . . ?
C03A C01Q C024 P004 -177.0(14) . . . . ?
C03A C01Q C024 C03N -4(3) . . . . ?
C03A C02W C3 C03N 6(2) . . . . ?
C03B C023 C039 C012 -1.9(5) . . . . ?
C03B C023 C039 C019 175.9(3) . . . . ?
C03C C02I C02L C029 179.9(4) . . . . ?
C03D C030 C03K C02K -178.7(3) . . . . ?
C03E C01V C03G C2 1.1(7) . . . . ?
C03E C01V C03J O00L -64.6(4) . . . . ?
C03E C01V C03J C03Y 170.8(4) . . . . ?
C03E C03O C03Z C2 2.2(9) . . . . ?
C03F P005 O007 C02T -166.7(3) . . . . ?
C03F P005 O00B C01M 167.1(3) . . . . ?
C03G C01V C03E C03O 1.1(6) . . . . ?
C03G C01V C03J O00L 114.0(4) . . . . ?
C03G C01V C03J C03Y -10.7(6) . . . . ?
C8 C03P C041 C01Z -11(2) . . . . ?
C03J C01V C03E C03O 179.8(4) . . . . ?
C03J C01V C03G C2 -177.5(5) . . . . ?
C03K C02K C031 C01E 0.5(7) . . . . ?
C03K C030 C03D O00Q 62.5(4) . . . . ?
C03K C030 C03D C03H -63.9(5) . . . . ?
C03O C03Z C2 C03G 0.0(10) . . . . ?
C03P C8 C9 C03W -1(3) . . . . ?
C03P C10 C11 C03W 1(3) . . . . ?
C03Q C01X C033 C03V 3.2(11) . . . . ?
C03R C02X C03S C014 -0.2(8) . . . . ?
C03S C014 C026 C03F -0.1(8) . . . . ?
C03S C02X C03R C03F -1.2(7) . . . . ?
C03T C03U C03X C02S 2.8(11) . . . . ?
C03V C00E C02E C03Q -1.5(10) . . . . ?
C03W P006 O00A C01G -154.5(2) . . . . ?
C03W P006 O00D C03B 156.5(2) . . . . ?
C03W C01Z C041 C03P -1.7(12) . . . . ?
C040 C01T C021 C02F -2.1(6) . . . . ?
C040 C01T C021 C038 -179.6(4) . . . . ?
C041 C01Z C03W P006 -176.5(6) . . . . ?
C041 C01Z C03W C9 13.9(16) . . . . ?
C041 C01Z C03W C11 -17.2(17) . . . . ?
C041 C03P C10 C11 -21(3) . . . . ?
C042 C01W C02Y C01B 1.5(7) . . . . ?
C9 C8 C03P C041 13(3) . . . . ?
C3 C02W C03A C01Q -4(3) . . . . ?
C4 C0 C7 C3A 2.0(12) . . . . ?
C0 P004 O00C C025 164.2(3) . . . . ?
C0 P004 O00M C01L -162.9(4) . . . . ?
C0 C4 C6 C5 -0.4(10) . . . . ?
C0 C7 C3A C5 -2.7(14) . . . . ?
C6 C4 C0 P004 -176.5(5) . . . . ?
C6 C4 C0 C7 -0.4(10) . . . . ?
C6 C5 C3A C7 1.9(14) . . . . ?
C3A C5 C6 C4 -0.4(12) . . . . ?
C10 C03P C041 C01Z 21.7(19) . . . . ?
